data_7033926
loop_
_publ_author_name
'Wang, Chao'
'Lin, Shuang-Yan'
'Shi, Wei'
'Cheng, Peng'
'Tang, Jinkui'

_publ_section_title
;
 Exploiting verdazyl radicals to assemble 2p-3d-4f one-dimensional chains.
;
_journal_issue 12
_journal_name_full 'Dalton transactions (Cambridge, England : 2003)'
_journal_page_first 5364
_journal_page_last 5368
_journal_paper_doi 10.1039/c4dt03354j
_journal_volume 44
_journal_year 2015
_chemical_formula_sum 'C109 H98 Cu2 F60 Gd2 N20 O24'
_chemical_formula_weight 3653.65
_chemical_name_systematic
;
 ?
;
_space_group_crystal_system monoclinic
_space_group_IT_number 4
_space_group_name_Hall 'P 2yb'
_space_group_name_H-M_alt 'P 1 21 1'
_symmetry_space_group_name_Hall 'P 2yb'
_symmetry_space_group_name_H-M 'P 1 21 1'
_atom_sites_solution_hydrogens geom
_audit_creation_method SHELXL-2013
_audit_update_record
;
2014-12-24 deposited with the CCDC.
2015-02-04 downloaded from the CCDC.
;
_cell_angle_alpha 90
_cell_angle_beta 92.938(3)
_cell_angle_gamma 90
_cell_formula_units_Z 2
_cell_length_a 16.8896(5)
_cell_length_b 17.5155(5)
_cell_length_c 25.1035(9)
_cell_measurement_reflns_used 16081
_cell_measurement_temperature 173(2)
_cell_measurement_theta_max 27.0810
_cell_measurement_theta_min 3.4420
_cell_volume 7416.6(4)
_computing_cell_refinement CrysAlis
_computing_data_collection CrysAlis
_computing_data_reduction CrysAlis
_computing_molecular_graphics diamond
_computing_publication_material 'SHELXL-2013 (Sheldrick, 2013)'
_computing_structure_refinement 'SHELXL-2013 (Sheldrick, 2013)'
_computing_structure_solution 'SHELXL-2013 (Sheldrick, 2013)'
_diffrn_ambient_temperature 173(2)
_diffrn_measured_fraction_theta_full 0.997
_diffrn_measured_fraction_theta_max 0.860
_diffrn_measurement_device_type 'CCD area detector'
_diffrn_measurement_method 'phi and omega scans'
_diffrn_radiation_type MoK\a
_diffrn_radiation_wavelength 0.71073
_diffrn_reflns_av_R_equivalents 0.0498
_diffrn_reflns_av_unetI/netI 0.0982
_diffrn_reflns_Laue_measured_fraction_full 0.997
_diffrn_reflns_Laue_measured_fraction_max 0.860
_diffrn_reflns_limit_h_max 23
_diffrn_reflns_limit_h_min -13
_diffrn_reflns_limit_k_max 23
_diffrn_reflns_limit_k_min -22
_diffrn_reflns_limit_l_max 29
_diffrn_reflns_limit_l_min -31
_diffrn_reflns_number 45335
_diffrn_reflns_point_group_measured_fraction_full 0.998
_diffrn_reflns_point_group_measured_fraction_max 0.859
_diffrn_reflns_theta_full 25.242
_diffrn_reflns_theta_max 29.213
_diffrn_reflns_theta_min 3.051
_diffrn_source 'fine-focus sealed tube'
_exptl_absorpt_coefficient_mu 1.309
_exptl_absorpt_correction_T_max 0.912
_exptl_absorpt_correction_T_min 0.882
_exptl_absorpt_correction_type multi-scan
_exptl_absorpt_process_details sadabs
_exptl_crystal_colour brown
_exptl_crystal_density_diffrn 1.636
_exptl_crystal_description block
_exptl_crystal_F_000 3620
_exptl_crystal_size_max 0.220
_exptl_crystal_size_mid 0.080
_exptl_crystal_size_min 0.070
_refine_diff_density_max 1.887
_refine_diff_density_min -1.064
_refine_diff_density_rms 0.111
_refine_ls_abs_structure_details
;
 Refined as an inversion twin.
;
_refine_ls_abs_structure_Flack 0.632(7)
_refine_ls_extinction_method none
_refine_ls_goodness_of_fit_ref 1.034
_refine_ls_hydrogen_treatment constr
_refine_ls_matrix_type full
_refine_ls_number_parameters 2001
_refine_ls_number_reflns 29572
_refine_ls_number_restraints 756
_refine_ls_restrained_S_all 1.089
_refine_ls_R_factor_all 0.0820
_refine_ls_R_factor_gt 0.0654
_refine_ls_shift/su_max 0.075
_refine_ls_shift/su_mean 0.001
_refine_ls_structure_factor_coef Fsqd
_refine_ls_weighting_details
;
 w=1/[\s^2^(Fo^2^)+(0.0778P)^2^]
 where P=(Fo^2^+2Fc^2^)/3
;
_refine_ls_weighting_scheme calc
_refine_ls_wR_factor_gt 0.1536
_refine_ls_wR_factor_ref 0.1713
_reflns_Friedel_coverage 0.939
_reflns_Friedel_fraction_full 0.998
_reflns_Friedel_fraction_max 0.859
_reflns_number_gt 23478
_reflns_number_total 29572
_reflns_threshold_expression 'I > 2\s(I)'
_cod_data_source_file c4dt03354j2.cif
_cod_data_source_block p130530c
_cod_depositor_comments
;
The following automatic conversions were performed:

'_exptl_absorpt_correction_type' value 'multi_scan' changed to
'multi-scan' according to
/usr/data/users/saulius/crontab/automatic-downloads/rss-feeds/RSC/lib/dictionaries/cif_core.dic
dictionary named 'cif_core.dic' version 2.4.2 from 2011-04-26.

Automatic conversion script
Id: cif_fix_values 3008 2015-01-20 13:52:24Z robertas 

 Adding full bibliography for 7033926--7033928.cif.
;
_cod_database_code 7033926
_shelx_space_group_comment
;
The symmetry employed for this shelxl refinement is uniquely defined
by the following loop, which should always be used as a source of
symmetry information in preference to the above space-group names.
They are only intended as comments.
;
_shelx_estimated_absorpt_t_min 0.762
_shelx_estimated_absorpt_t_max 0.914
_shelxl_version_number 2013-2

loop_
_space_group_symop_operation_xyz
'x, y, z'
'-x, y+1/2, -z'

loop_
_atom_site_label
_atom_site_type_symbol
_atom_site_fract_x
_atom_site_fract_y
_atom_site_fract_z
_atom_site_U_iso_or_equiv
_atom_site_adp_type
_atom_site_occupancy
_atom_site_site_symmetry_order
_atom_site_calc_flag
_atom_site_refinement_flags_posn
_atom_site_refinement_flags_adp
_atom_site_refinement_flags_occupancy
_atom_site_disorder_assembly
_atom_site_disorder_group
C1 C 0.7796(4) 1.3313(5) 0.0726(3) 0.064(2) Uani 1 1 d . . . . .
C2 C 0.7613(3) 1.3190(3) 0.1300(2) 0.0400(16) Uani 1 1 d . . . . .
C3 C 0.6952(3) 1.2711(3) 0.1404(2) 0.0417(16) Uani 1 1 d . . . . .
H3 H 0.6680 1.2480 0.1115 0.050 Uiso 1 1 calc R U . . .
C4 C 0.6699(3) 1.2575(3) 0.1900(2) 0.0404(16) Uani 1 1 d . . . . .
C5 C 0.5960(4) 1.2063(4) 0.1963(3) 0.0491(18) Uani 1 1 d . . . . .
C6 C 0.9414(4) 1.5341(4) 0.3003(3) 0.072(2) Uani 1 1 d . . . . .
C7 C 0.8725(3) 1.4777(4) 0.3041(3) 0.0468(18) Uani 1 1 d . . . . .
C8 C 0.8409(3) 1.4686(4) 0.3525(3) 0.053(2) Uani 1 1 d . . . . .
H8 H 0.8623 1.4977 0.3807 0.064 Uiso 1 1 calc R U . . .
C9 C 0.7787(3) 1.4187(4) 0.3632(2) 0.0399(16) Uani 1 1 d . . . . .
C10 C 0.7480(4) 1.4158(5) 0.4201(3) 0.066(2) Uani 1 1 d . . . . .
C11 C 0.8712(5) 1.1210(4) 0.5539(5) 0.122(3) Uani 1 1 d D U . . .
C12 C 0.8237(4) 1.0514(4) 0.5691(4) 0.095(3) Uani 1 1 d D U . . .
C13 C 0.8076(5) 1.0340(6) 0.6158(4) 0.102(3) Uani 1 1 d . U . . .
H13 H 0.8213 1.0701 0.6418 0.123 Uiso 1 1 calc R U . . .
C14 C 0.7721(6) 0.9679(7) 0.6338(3) 0.119(3) Uani 1 1 d D U . . .
C15 C 0.7597(4) 0.9541(4) 0.6925(3) 0.198(4) Uani 1 1 d D U . . .
C16 C 0.5152(4) 1.0413(5) 0.5308(3) 0.072(2) Uani 1 1 d . U . . .
C17 C 0.5666(3) 0.9809(4) 0.5047(3) 0.0511(18) Uani 1 1 d . U . . .
C18 C 0.5339(4) 0.9428(4) 0.4613(3) 0.059(2) Uani 1 1 d . U . . .
H18 H 0.4828 0.9548 0.4485 0.071 Uiso 1 1 calc R U . . .
C19 C 0.5754(4) 0.8878(4) 0.4370(3) 0.061(2) Uani 1 1 d . U . . .
C20 C 0.5359(5) 0.8441(7) 0.3883(4) 0.102(3) Uani 1 1 d . U . . .
C21 C 1.0058(5) 0.8260(6) 0.5681(4) 0.094(3) Uani 1 1 d . U . . .
C22 C 0.9297(4) 0.8177(4) 0.5344(3) 0.060(2) Uani 1 1 d . U . . .
C23 C 0.9272(4) 0.7652(5) 0.4950(3) 0.066(2) Uani 1 1 d . U . . .
H23 H 0.9727 0.7372 0.4892 0.080 Uiso 1 1 calc R U . . .
C24 C 0.8592(4) 0.7512(5) 0.4628(3) 0.074(2) Uani 1 1 d . U . . .
C25 C 0.8627(6) 0.6920(6) 0.4153(4) 0.103(3) Uani 1 1 d . U . . .
C26 C 0.8927(5) 0.5405(5) 0.7847(4) 0.082(3) Uani 1 1 d . . . . .
C27 C 0.8312(3) 0.4796(4) 0.7912(3) 0.0502(18) Uani 1 1 d . U . . .
C28 C 0.8100(4) 0.4620(5) 0.8433(3) 0.068(2) Uani 1 1 d . . . . .
H28 H 0.8369 0.4869 0.8715 0.082 Uiso 1 1 calc R U . . .
C29 C 0.7511(4) 0.4094(4) 0.8555(3) 0.0520(18) Uani 1 1 d . . . . .
C30 C 0.7394(6) 0.3882(6) 0.9137(3) 0.099(3) Uani 1 1 d . U . . .
C31 C 0.7216(4) 0.3170(6) 0.5716(3) 0.075(3) Uani 1 1 d . . . . .
C32 C 0.7021(4) 0.3074(4) 0.6295(3) 0.0499(18) Uani 1 1 d . U . . .
C33 C 0.6605(4) 0.2426(4) 0.6443(3) 0.063(2) Uani 1 1 d . U . . .
H33 H 0.6525 0.2034 0.6197 0.075 Uiso 1 1 calc R U . . .
C34 C 0.6305(4) 0.2345(4) 0.6946(3) 0.062(2) Uani 1 1 d . . . . .
C35 C 0.5852(6) 0.1591(6) 0.7038(4) 0.127(4) Uani 1 1 d . . . . .
C36 C 0.6262(7) 0.0317(7) 1.0832(5) 0.129(3) Uani 1 1 d . U . . .
C37 C 0.6237(4) -0.0260(5) 1.0336(4) 0.077(2) Uani 1 1 d . U . . .
C38 C 0.5570(4) -0.0410(5) 1.0067(3) 0.071(2) Uani 1 1 d . U . . .
H38 H 0.5112 -0.0148 1.0146 0.085 Uiso 1 1 calc R U . . .
C39 C 0.5541(3) -0.0947(4) 0.9672(2) 0.0434(15) Uani 1 1 d . U . . .
C40 C 0.4729(4) -0.1092(5) 0.9384(3) 0.074(2) Uani 1 1 d . U . . .
C41 C 0.9720(4) -0.3019(4) 0.9409(4) 0.072(2) Uani 1 1 d . U . . .
C42 C 0.9265(3) -0.2380(4) 0.9704(3) 0.0558(19) Uani 1 1 d . U . . .
C43 C 0.9675(3) -0.1916(4) 1.0027(3) 0.061(2) Uani 1 1 d . U . . .
H43 H 1.0217 -0.1994 1.0083 0.073 Uiso 1 1 calc R U . . .
C44 C 0.9326(4) -0.1317(5) 1.0285(3) 0.072(2) Uani 1 1 d . U . . .
C45 C 0.9838(3) -0.0787(3) 1.0651(2) 0.128(4) Uani 1 1 d D U . . .
C46 C 0.6362(4) -0.4016(3) 0.9735(3) 0.135(4) Uani 1 1 d D U . . .
C47 C 0.6706(4) -0.3299(4) 0.9487(4) 0.084(3) Uani 1 1 d D U . . .
C48 C 0.6673(6) -0.3296(7) 0.8960(5) 0.125(4) Uani 1 1 d . U . . .
H48 H 0.6484 -0.3725 0.8776 0.149 Uiso 1 1 calc R U . . .
C49 C 0.6924(6) -0.2644(7) 0.8668(3) 0.126(4) Uani 1 1 d D U . . .
C50 C 0.6904(4) -0.2467(4) 0.8075(3) 0.195(5) Uani 1 1 d D U . . .
C51 C 0.7097(4) -0.2604(5) 1.0920(3) 0.063(2) Uani 1 1 d . . . . .
C52 C 0.6696(3) -0.3807(5) 1.1512(3) 0.058(2) Uani 1 1 d . . . . .
C53 C 0.5057(4) -0.2425(5) 1.0672(4) 0.108(3) Uani 1 1 d . U . . .
H53A H 0.5261 -0.2691 1.0373 0.162 Uiso 1 1 calc R U . . .
H53B H 0.4696 -0.2035 1.0544 0.162 Uiso 1 1 calc R U . . .
H53C H 0.4784 -0.2779 1.0890 0.162 Uiso 1 1 calc R U . . .
C54 C 0.5739(4) -0.2062(5) 1.1000(3) 0.064(2) Uani 1 1 d . U . . .
H54 H 0.5967 -0.1658 1.0785 0.076 Uiso 1 1 calc R U . . .
C55 C 0.5492(6) -0.1710(8) 1.1514(4) 0.158(5) Uani 1 1 d . U . . .
H55A H 0.5171 -0.2067 1.1697 0.237 Uiso 1 1 calc R U . . .
H55B H 0.5193 -0.1254 1.1436 0.237 Uiso 1 1 calc R U . . .
H55C H 0.5955 -0.1587 1.1735 0.237 Uiso 1 1 calc R U . . .
C56 C 0.8567(6) -0.3919(6) 1.0487(4) 0.129(4) Uani 1 1 d . U . . .
H56A H 0.8636 -0.4367 1.0705 0.193 Uiso 1 1 calc R U . . .
H56B H 0.9026 -0.3850 1.0282 0.193 Uiso 1 1 calc R U . . .
H56C H 0.8107 -0.3980 1.0250 0.193 Uiso 1 1 calc R U . . .
C57 C 0.8453(5) -0.3169(6) 1.0870(4) 0.107(3) Uani 1 1 d . U . . .
H57 H 0.8561 -0.2705 1.0667 0.129 Uiso 1 1 calc R U . . .
C58 C 0.8973(6) -0.3201(8) 1.1317(5) 0.149(5) Uani 1 1 d . U . . .
H58A H 0.8921 -0.2746 1.1525 0.224 Uiso 1 1 calc R U . . .
H58B H 0.9507 -0.3242 1.1206 0.224 Uiso 1 1 calc R U . . .
H58C H 0.8850 -0.3638 1.1528 0.224 Uiso 1 1 calc R U . . .
C59 C 0.9108(6) -0.1157(6) 0.8273(4) 0.127(4) Uani 1 1 d . U . . .
H59A H 0.8552 -0.1267 0.8227 0.190 Uiso 1 1 calc R U . . .
H59B H 0.9399 -0.1626 0.8314 0.190 Uiso 1 1 calc R U . . .
H59C H 0.9279 -0.0888 0.7966 0.190 Uiso 1 1 calc R U . . .
C60 C 0.9267(4) -0.0642(4) 0.8791(3) 0.0568(19) Uani 1 1 d . U . . .
H60 H 0.9172 -0.0939 0.9113 0.068 Uiso 1 1 calc R U . . .
C61 C 1.0089(5) -0.0394(6) 0.8799(5) 0.124(4) Uani 1 1 d . U . . .
H61A H 1.0317 -0.0542 0.8472 0.187 Uiso 1 1 calc R U . . .
H61B H 1.0380 -0.0628 0.9094 0.187 Uiso 1 1 calc R U . . .
H61C H 1.0113 0.0151 0.8835 0.187 Uiso 1 1 calc R U . . .
C62 C 0.8010(4) -0.0053(4) 0.8956(3) 0.066(2) Uani 1 1 d . . . . .
C63 C 0.6810(5) 0.1407(6) 0.9541(4) 0.118(4) Uani 1 1 d . U . . .
H63A H 0.7334 0.1456 0.9704 0.177 Uiso 1 1 calc R U . . .
H63B H 0.6434 0.1361 0.9813 0.177 Uiso 1 1 calc R U . . .
H63C H 0.6687 0.1850 0.9327 0.177 Uiso 1 1 calc R U . . .
C64 C 0.6768(5) 0.0670(6) 0.9175(4) 0.086(3) Uani 1 1 d . U . . .
H64 H 0.6701 0.0226 0.9406 0.103 Uiso 1 1 calc R U . . .
C65 C 0.6077(4) 0.0713(5) 0.8803(3) 0.078(3) Uani 1 1 d . U . . .
H65A H 0.6105 0.1169 0.8592 0.117 Uiso 1 1 calc R U . . .
H65B H 0.5603 0.0723 0.8998 0.117 Uiso 1 1 calc R U . . .
H65C H 0.6067 0.0275 0.8573 0.117 Uiso 1 1 calc R U . . .
C66 C 0.8336(3) 0.1096(3) 0.8321(3) 0.0444(17) Uani 1 1 d . . . . .
C67 C 0.7928(3) 0.2276(3) 0.7855(2) 0.0412(15) Uani 1 1 d . . . . .
H67 H 0.7453 0.2237 0.8025 0.049 Uiso 1 1 calc R U . . .
C68 C 0.8506(4) 0.1731(3) 0.7948(2) 0.0437(16) Uani 1 1 d . . . . .
C69 C 0.9205(3) 0.1756(4) 0.7698(3) 0.0510(18) Uani 1 1 d . . . . .
H69 H 0.9593 0.1385 0.7755 0.061 Uiso 1 1 calc R U . . .
C70 C 0.9306(4) 0.2384(4) 0.7347(3) 0.069(2) Uani 1 1 d . . . . .
H70 H 0.9770 0.2436 0.7167 0.083 Uiso 1 1 calc R U . . .
C71 C 0.8734(3) 0.2888(4) 0.7280(3) 0.0504(18) Uani 1 1 d . . . . .
H71 H 0.8819 0.3291 0.7049 0.061 Uiso 1 1 calc R U . . .
C72 C 0.5713(3) 0.4517(4) 0.7582(3) 0.0451(17) Uani 1 1 d . . . . .
H72 H 0.5598 0.4107 0.7800 0.054 Uiso 1 1 calc R U . . .
C73 C 0.5195(4) 0.5130(4) 0.7547(3) 0.0515(18) Uani 1 1 d . . . . .
H73 H 0.4752 0.5141 0.7753 0.062 Uiso 1 1 calc R U . . .
C74 C 0.5341(3) 0.5721(3) 0.7205(2) 0.0424(16) Uani 1 1 d . . . . .
H74 H 0.4985 0.6125 0.7164 0.051 Uiso 1 1 calc R U . . .
C75 C 0.6017(3) 0.5710(3) 0.6926(2) 0.0326(14) Uani 1 1 d . . . . .
C76 C 0.6516(3) 0.5086(3) 0.6985(2) 0.0354(14) Uani 1 1 d . . . . .
H76 H 0.6971 0.5073 0.6792 0.043 Uiso 1 1 calc R U . . .
C77 C 0.6223(3) 0.6328(3) 0.6559(2) 0.0350(14) Uani 1 1 d . . . . .
C78 C 0.8527(3) 0.6610(5) 0.6163(3) 0.078(3) Uani 1 1 d . . . . .
H78A H 0.8534 0.7064 0.6378 0.117 Uiso 1 1 calc R U . . .
H78B H 0.9026 0.6557 0.6000 0.117 Uiso 1 1 calc R U . . .
H78C H 0.8440 0.6173 0.6384 0.117 Uiso 1 1 calc R U . . .
C79 C 0.7875(4) 0.6664(4) 0.5740(4) 0.069(2) Uani 1 1 d . . . . .
H79 H 0.7979 0.7106 0.5514 0.083 Uiso 1 1 calc R U . . .
C80 C 0.7806(4) 0.5956(5) 0.5386(3) 0.076(3) Uani 1 1 d . . . . .
H80A H 0.8318 0.5725 0.5365 0.115 Uiso 1 1 calc R U . . .
H80B H 0.7608 0.6100 0.5035 0.115 Uiso 1 1 calc R U . . .
H80C H 0.7448 0.5599 0.5536 0.115 Uiso 1 1 calc R U . . .
C81 C 0.5010(5) 0.8286(5) 0.6509(3) 0.106(3) Uani 1 1 d . . . . .
H81A H 0.4768 0.7843 0.6655 0.158 Uiso 1 1 calc R U . . .
H81B H 0.4614 0.8670 0.6436 0.158 Uiso 1 1 calc R U . . .
H81C H 0.5408 0.8480 0.6759 0.158 Uiso 1 1 calc R U . . .
C82 C 0.5376(3) 0.8079(4) 0.6012(3) 0.0500(18) Uani 1 1 d . . . . .
H82 H 0.5673 0.8522 0.5892 0.060 Uiso 1 1 calc R U . . .
C83 C 0.4805(4) 0.7849(5) 0.5577(4) 0.091(3) Uani 1 1 d . . . . .
H83A H 0.5084 0.7613 0.5296 0.136 Uiso 1 1 calc R U . . .
H83B H 0.4528 0.8292 0.5440 0.136 Uiso 1 1 calc R U . . .
H83C H 0.4432 0.7493 0.5711 0.136 Uiso 1 1 calc R U . . .
C84 C 0.6652(3) 0.7422(4) 0.5876(3) 0.0502(17) Uani 1 1 d . . . . .
C85 C 0.8222(3) 0.9925(4) 0.4092(2) 0.0447(17) Uani 1 1 d . . . . .
C86 C 1.0271(5) 0.9792(6) 0.4412(4) 0.121(4) Uani 1 1 d . . . . .
H86A H 1.0620 0.9993 0.4157 0.181 Uiso 1 1 calc R U . . .
H86B H 1.0551 0.9426 0.4635 0.181 Uiso 1 1 calc R U . . .
H86C H 1.0085 1.0200 0.4628 0.181 Uiso 1 1 calc R U . . .
C87 C 0.9594(4) 0.9420(4) 0.4132(3) 0.062(2) Uani 1 1 d . . . . .
H87 H 0.9360 0.9057 0.4376 0.075 Uiso 1 1 calc R U . . .
C88 C 0.9832(5) 0.8992(6) 0.3641(4) 0.149(4) Uani 1 1 d . . . . .
H88A H 0.9365 0.8820 0.3442 0.223 Uiso 1 1 calc R U . . .
H88B H 1.0153 0.8560 0.3747 0.223 Uiso 1 1 calc R U . . .
H88C H 1.0130 0.9325 0.3422 0.223 Uiso 1 1 calc R U . . .
C89 C 0.6614(6) 1.1202(6) 0.4210(5) 0.163(5) Uani 1 1 d . U . . .
H89A H 0.6821 1.1291 0.4568 0.245 Uiso 1 1 calc R U . . .
H89B H 0.6045 1.1185 0.4205 0.245 Uiso 1 1 calc R U . . .
H89C H 0.6777 1.1609 0.3984 0.245 Uiso 1 1 calc R U . . .
C90 C 0.6901(4) 1.0511(5) 0.4027(4) 0.082(3) Uani 1 1 d . U . . .
H90 H 0.6823 1.0127 0.4303 0.098 Uiso 1 1 calc R U . . .
C91 C 0.6424(8) 1.0248(9) 0.3512(6) 0.206(7) Uani 1 1 d . U . . .
H91A H 0.5870 1.0226 0.3580 0.309 Uiso 1 1 calc R U . . .
H91B H 0.6603 0.9752 0.3410 0.309 Uiso 1 1 calc R U . . .
H91C H 0.6504 1.0605 0.3230 0.309 Uiso 1 1 calc R U . . .
C92 C 0.8720(3) 1.1112(4) 0.3511(2) 0.0409(16) Uani 1 1 d . . . . .
C93 C 0.8426(3) 1.2296(4) 0.3020(2) 0.0415(16) Uani 1 1 d . . . . .
H93 H 0.7923 1.2271 0.3153 0.050 Uiso 1 1 calc R U . . .
C94 C 0.8974(3) 1.1739(4) 0.3165(2) 0.0423(17) Uani 1 1 d . . . . .
C95 C 0.9711(3) 1.1768(4) 0.2956(3) 0.0497(18) Uani 1 1 d . . . . .
H95 H 1.0087 1.1395 0.3044 0.060 Uiso 1 1 calc R U . . .
C96 C 0.9886(4) 1.2352(5) 0.2619(3) 0.068(2) Uani 1 1 d . . . . .
H96 H 1.0386 1.2386 0.2481 0.081 Uiso 1 1 calc R U . . .
C97 C 0.9307(3) 1.2893(4) 0.2486(3) 0.0546(19) Uani 1 1 d . . . . .
H97 H 0.9419 1.3279 0.2247 0.065 Uiso 1 1 calc R U . . .
C98 C 0.7041(3) 1.4987(4) 0.1970(3) 0.0523(19) Uani 1 1 d . . . . .
H98 H 0.7538 1.5028 0.1830 0.063 Uiso 1 1 calc R U . . .
C99 C 0.6482(3) 1.5561(4) 0.1845(3) 0.0471(18) Uani 1 1 d . . . . .
C100 C 0.5746(4) 1.5497(5) 0.2071(3) 0.062(2) Uani 1 1 d . . . . .
H100 H 0.5357 1.5868 0.2013 0.075 Uiso 1 1 calc R U . . .
C101 C 0.5617(4) 1.4871(5) 0.2381(3) 0.070(2) Uani 1 1 d . . . . .
H101 H 0.5125 1.4808 0.2525 0.084 Uiso 1 1 calc R U . . .
C102 C 0.6187(3) 1.4340(5) 0.2481(3) 0.060(2) Uani 1 1 d . . . . .
H102 H 0.6082 1.3927 0.2699 0.071 Uiso 1 1 calc R U . . .
C103 C 0.8480(8) 1.1053(8) 0.1660(6) 0.191(7) Uani 1 1 d . U . . .
H10A H 0.9036 1.0962 0.1730 0.286 Uiso 1 1 calc R U . . .
H10B H 0.8383 1.1593 0.1647 0.286 Uiso 1 1 calc R U . . .
H10C H 0.8314 1.0829 0.1323 0.286 Uiso 1 1 calc R U . . .
C104 C 0.8064(15) 1.0734(16) 0.2055(12) 0.404(6) Uani 1 1 d . U . . .
H10D H 0.7499 1.0809 0.1989 0.485 Uiso 1 1 calc R U . . .
H10E H 0.8225 1.0947 0.2400 0.485 Uiso 1 1 calc R U . . .
C105 C 0.8296(10) 0.9847(10) 0.2020(7) 0.223(5) Uani 1 1 d . U . . .
H10F H 0.8135 0.9638 0.1673 0.267 Uiso 1 1 calc R U . . .
H10G H 0.8864 0.9778 0.2080 0.267 Uiso 1 1 calc R U . . .
C106 C 0.7890(10) 0.9498(4) 0.2418(7) 0.239(6) Uani 1 1 d D U . . .
H10H H 0.7357 0.9704 0.2413 0.287 Uiso 1 1 calc R U . . .
H10I H 0.8149 0.9625 0.2760 0.287 Uiso 1 1 calc R U . . .
C107 C 0.7841(8) 0.8633(4) 0.2367(4) 0.248(6) Uani 1 1 d D U . . .
H10J H 0.8384 0.8458 0.2353 0.298 Uiso 1 1 calc R U . . .
H10K H 0.7592 0.8535 0.2017 0.298 Uiso 1 1 calc R U . . .
C108 C 0.7444(7) 0.8087(4) 0.2747(4) 0.238(6) Uani 1 1 d D U . . .
H10L H 0.6933 0.8326 0.2789 0.285 Uiso 1 1 calc R U . . .
H10M H 0.7740 0.8174 0.3082 0.285 Uiso 1 1 calc R U . . .
C109 C 0.7248(9) 0.7235(4) 0.2773(8) 0.238(8) Uani 1 1 d D U . . .
H10N H 0.6684 0.7170 0.2784 0.358 Uiso 1 1 calc R U . . .
H10O H 0.7503 0.7017 0.3088 0.358 Uiso 1 1 calc R U . . .
H10P H 0.7433 0.6983 0.2463 0.358 Uiso 1 1 calc R U . . .
Cu1 Cu 0.71839(4) 0.36685(4) 0.74034(3) 0.03717(17) Uani 1 1 d . . . . .
Cu2 Cu 0.77530(4) 1.36345(5) 0.24766(3) 0.04180(19) Uani 1 1 d . . . . .
Gd1 Gd 0.74373(2) -0.15841(2) 0.97830(2) 0.03299(6) Uani 1 1 d . . . . .
Gd2 Gd 0.74639(2) 0.89254(2) 0.51443(2) 0.03704(7) Uani 1 1 d . . . . .
F1 F 0.7704(4) 1.4029(4) 0.0597(2) 0.137(2) Uani 1 1 d . U . . .
F2 F 0.8542(2) 1.3190(4) 0.06530(18) 0.114(2) Uani 1 1 d . U . . .
F3 F 0.7364(3) 1.2929(4) 0.03759(17) 0.1080(19) Uani 1 1 d . U . . .
F4 F 0.5436(2) 1.2390(3) 0.22489(18) 0.0742(14) Uani 1 1 d . U . . .
F5 F 0.6168(3) 1.1406(2) 0.2186(2) 0.0911(17) Uani 1 1 d . U . . .
F6 F 0.5593(2) 1.1903(3) 0.14876(17) 0.0885(15) Uani 1 1 d . U . . .
F7 F 0.9702(3) 1.5587(4) 0.3454(2) 0.157(2) Uani 1 1 d . U . . .
F8 F 0.9999(2) 1.5051(3) 0.2778(2) 0.0931(17) Uani 1 1 d . U . . .
F9 F 0.9196(3) 1.5937(3) 0.2726(3) 0.151(3) Uani 1 1 d . U . . .
F10 F 0.7934(2) 1.4519(3) 0.45612(17) 0.0924(17) Uani 1 1 d . U . . .
F11 F 0.6774(2) 1.4394(4) 0.4215(2) 0.114(2) Uani 1 1 d . U . . .
F12 F 0.7489(3) 1.3412(4) 0.43670(17) 0.1100(19) Uani 1 1 d . U . . .
F13 F 0.8815(6) 1.1644(5) 0.5951(5) 0.245(5) Uani 1 1 d . U . . .
F14 F 0.9412(4) 1.1047(4) 0.5394(4) 0.200(4) Uani 1 1 d . U . . .
F15 F 0.8441(4) 1.1581(4) 0.5090(4) 0.174(3) Uani 1 1 d . U . . .
F16 F 0.7820(5) 1.0148(3) 0.7216(4) 0.315(5) Uani 1 1 d D U . . .
F17 F 0.8009(4) 0.8950(3) 0.7118(4) 0.284(6) Uani 1 1 d D U . . .
F18 F 0.6843(3) 0.9409(5) 0.7021(3) 0.216(4) Uani 1 1 d D U . . .
F19 F 0.4931(3) 1.0147(3) 0.5790(2) 0.122(2) Uani 1 1 d . U . . .
F20 F 0.4520(3) 1.0604(4) 0.5043(3) 0.144(2) Uani 1 1 d . U . . .
F21 F 0.5544(3) 1.1030(3) 0.5428(2) 0.1003(19) Uani 1 1 d . U . . .
F22 F 0.5188(4) 0.7741(4) 0.4040(3) 0.171(3) Uani 1 1 d . U . . .
F23 F 0.5811(4) 0.8428(6) 0.3493(3) 0.196(3) Uani 1 1 d . U . . .
F24 F 0.4715(3) 0.8764(3) 0.3696(2) 0.1177(19) Uani 1 1 d . U . . .
F25 F 0.9952(3) 0.8302(4) 0.6192(2) 0.127(2) Uani 1 1 d . U . . .
F26 F 1.0543(3) 0.7667(5) 0.5663(3) 0.178(3) Uani 1 1 d . U . . .
F27 F 1.0433(3) 0.8890(5) 0.5566(3) 0.187(3) Uani 1 1 d . U . . .
F28 F 0.9003(4) 0.6280(4) 0.4377(3) 0.157(3) Uani 1 1 d . U . . .
F29 F 0.7979(4) 0.6711(4) 0.4015(3) 0.171(3) Uani 1 1 d . U . . .
F30 F 0.9059(5) 0.7181(5) 0.3787(3) 0.191(3) Uani 1 1 d . U . . .
F31 F 0.9302(4) 0.5653(4) 0.8281(3) 0.167(3) Uani 1 1 d . U . . .
F32 F 0.9530(3) 0.5131(4) 0.7568(3) 0.143(3) Uani 1 1 d . U . . .
F33 F 0.8683(3) 0.5995(3) 0.7562(3) 0.118(2) Uani 1 1 d . U . . .
F34 F 0.7757(4) 0.3222(4) 0.9238(2) 0.152(2) Uani 1 1 d . U . . .
F35 F 0.7756(3) 0.4390(4) 0.94705(19) 0.122(2) Uani 1 1 d . U . . .
F36 F 0.6653(3) 0.3847(4) 0.9237(2) 0.121(2) Uani 1 1 d . U . . .
F37 F 0.7955(3) 0.3294(3) 0.56365(18) 0.0891(16) Uani 1 1 d . U . . .
F38 F 0.7000(3) 0.2589(4) 0.5403(2) 0.117(2) Uani 1 1 d . U . . .
F39 F 0.6811(3) 0.3770(3) 0.55018(18) 0.121(2) Uani 1 1 d . U . . .
F40 F 0.6066(4) 0.1266(3) 0.7452(2) 0.133(2) Uani 1 1 d . U . . .
F41 F 0.5074(4) 0.1862(5) 0.7168(3) 0.187(4) Uani 1 1 d . U . . .
F42 F 0.5705(5) 0.1177(4) 0.6672(3) 0.195(3) Uani 1 1 d . U . . .
F43 F 0.5604(5) 0.0745(6) 1.0766(5) 0.292(4) Uani 1 1 d . U . . .
F44 F 0.6226(6) -0.0022(5) 1.1269(3) 0.233(4) Uani 1 1 d . U . . .
F45 F 0.6753(4) 0.0803(3) 1.0818(3) 0.169(3) Uani 1 1 d . U . . .
F46 F 0.4501(3) -0.1802(4) 0.9447(3) 0.140(2) Uani 1 1 d . U . . .
F47 F 0.4196(3) -0.0648(4) 0.9499(3) 0.178(3) Uani 1 1 d . U . . .
F48 F 0.4791(3) -0.1038(4) 0.8872(2) 0.124(2) Uani 1 1 d . U . . .
F49 F 0.9270(3) -0.3660(3) 0.9346(3) 0.120(2) Uani 1 1 d . U . . .
F50 F 1.0371(3) -0.3220(3) 0.9661(3) 0.126(2) Uani 1 1 d . U . . .
F51 F 0.9868(3) -0.2811(4) 0.8933(3) 0.135(2) Uani 1 1 d . U . . .
F52 F 0.9854(5) -0.1128(4) 1.1110(2) 0.163(5) Uani 0.627(6) 1 d D U P A 1
F53 F 1.0557(3) -0.0710(5) 1.0482(3) 0.136(4) Uani 0.627(6) 1 d D U P A 1
F54 F 0.9540(4) -0.0092(3) 1.0687(4) 0.159(4) Uani 0.627(6) 1 d D U P A 1
F55 F 0.6190(4) -0.4571(3) 0.9398(2) 0.210(4) Uani 1 1 d D U . . .
F56 F 0.6842(3) -0.4276(4) 1.0128(2) 0.227(4) Uani 1 1 d D U . . .
F57 F 0.5687(3) -0.3831(3) 0.9960(3) 0.231(4) Uani 1 1 d D U . . .
F58 F 0.7624(3) -0.2505(4) 0.7877(3) 0.217(4) Uani 1 1 d D U . . .
F59 F 0.6507(4) -0.3056(3) 0.7860(4) 0.313(6) Uani 1 1 d D U . . .
F60 F 0.6576(4) -0.1838(3) 0.7861(4) 0.330(7) Uani 1 1 d D U . . .
F52' F 1.0475(4) -0.1176(4) 1.0844(4) 0.149(6) Uani 0.373(6) 1 d D U P A 2
F53' F 1.0087(7) -0.0216(4) 1.0365(3) 0.217(9) Uani 0.373(6) 1 d D U P A 2
F54' F 0.9511(4) -0.0503(6) 1.1076(3) 0.148(6) Uani 0.373(6) 1 d D U P A 2
N1 N 0.6366(3) -0.2672(4) 1.1102(2) 0.0595(18) Uani 1 1 d . . . . .
N2 N 0.6140(3) -0.3293(4) 1.1403(2) 0.0593(17) Uani 1 1 d . . . . .
N3 N 0.7441(3) -0.3780(4) 1.1355(2) 0.084(2) Uani 1 1 d . . . . .
N4 N 0.7614(3) -0.3137(4) 1.1052(3) 0.085(2) Uani 1 1 d . . . . .
N5 N 0.7499(3) 0.0559(3) 0.8892(3) 0.0840(19) Uani 1 1 d . . . . .
N6 N 0.7655(3) 0.1120(4) 0.8535(3) 0.092(2) Uani 1 1 d . . . . .
N7 N 0.8679(3) -0.0016(3) 0.8730(2) 0.0465(15) Uani 1 1 d . . . . .
N8 N 0.8883(3) 0.0565(3) 0.8392(2) 0.0453(14) Uani 1 1 d . . . . .
N9 N 0.8038(3) 0.2873(3) 0.75157(18) 0.0368(12) Uani 1 1 d . . . . .
N10 N 0.6370(2) 0.4496(3) 0.73114(17) 0.0350(12) Uani 1 1 d . . . . .
N11 N 0.5698(3) 0.6882(3) 0.64681(19) 0.0379(12) Uani 1 1 d . . . . .
N12 N 0.5945(2) 0.7452(3) 0.6130(2) 0.0413(13) Uani 1 1 d . . . . .
N13 N 0.7116(3) 0.6794(3) 0.5994(2) 0.0573(16) Uani 1 1 d . . . . .
N14 N 0.6921(3) 0.6247(3) 0.6350(2) 0.0526(16) Uani 1 1 d . . . . .
N15 N 0.7726(3) 1.0524(3) 0.3929(2) 0.0487(15) Uani 1 1 d . . . . .
N16 N 0.7964(3) 1.1124(3) 0.3624(2) 0.0520(16) Uani 1 1 d . . . . .
N17 N 0.9257(3) 1.0601(3) 0.3657(2) 0.0472(15) Uani 1 1 d . . . . .
N18 N 0.8981(2) 0.9998(3) 0.39650(19) 0.0418(13) Uani 1 1 d . . . . .
N19 N 0.8600(3) 1.2874(3) 0.26920(19) 0.0409(13) Uani 1 1 d . . . . .
N20 N 0.6903(2) 1.4398(3) 0.22733(18) 0.0436(14) Uani 1 1 d . . . . .
O1 O 0.8058(2) 1.3519(3) 0.16279(14) 0.0487(12) Uani 1 1 d . . . . .
O2 O 0.6970(2) 1.2792(3) 0.23591(15) 0.0512(13) Uani 1 1 d . . . . .
O3 O 0.8542(2) 1.4478(3) 0.25998(15) 0.0468(12) Uani 1 1 d . . . . .
O4 O 0.7438(2) 1.3742(3) 0.33210(16) 0.0512(12) Uani 1 1 d . . . . .
O5 O 0.7445(3) 0.9162(4) 0.6053(2) 0.0858(19) Uani 1 1 d . . . . .
O6 O 0.8042(3) 1.0116(3) 0.5298(3) 0.089(2) Uani 1 1 d . . . . .
O7 O 0.6347(2) 0.9728(2) 0.52658(17) 0.0454(12) Uani 1 1 d . . . . .
O8 O 0.6455(2) 0.8649(3) 0.44849(18) 0.0553(13) Uani 1 1 d . . . . .
O9 O 0.8749(2) 0.8616(3) 0.54791(19) 0.0568(14) Uani 1 1 d . . . . .
O10 O 0.7939(2) 0.7838(3) 0.4666(2) 0.0705(16) Uani 1 1 d . . . . .
O11 O 0.8057(2) 0.4520(3) 0.74882(17) 0.0492(12) Uani 1 1 d . U . . .
O12 O 0.7074(2) 0.3702(2) 0.82342(18) 0.0540(13) Uani 1 1 d . . . . .
O13 O 0.6351(3) 0.2778(3) 0.73235(19) 0.0596(14) Uani 1 1 d . . . . .
O14 O 0.7276(2) 0.3612(2) 0.65671(17) 0.0527(13) Uani 1 1 d . . . . .
O15 O 0.6078(2) -0.1370(3) 0.95415(18) 0.0525(13) Uani 1 1 d . . . . .
O16 O 0.6934(3) -0.0548(3) 1.0295(2) 0.0678(16) Uani 1 1 d . . . . .
O17 O 0.8605(2) -0.1164(3) 1.0247(2) 0.0668(15) Uani 1 1 d . . . . .
O18 O 0.8521(2) -0.2364(2) 0.95755(19) 0.0480(12) Uani 1 1 d . . . . .
O19 O 0.6915(3) -0.2817(3) 0.9797(3) 0.0780(18) Uani 1 1 d . U . . .
O20 O 0.7233(3) -0.1972(4) 0.8873(2) 0.085(2) Uani 1 1 d . . . . .
O21 O 0.7299(3) -0.2011(3) 1.06560(19) 0.0718(16) Uani 1 1 d . . . . .
O22 O 0.7837(3) -0.0566(3) 0.9272(2) 0.0754(16) Uani 1 1 d . U . . .
O23 O 0.6815(2) 0.7908(3) 0.5539(2) 0.0649(14) Uani 1 1 d . . . . .
O24 O 0.7983(2) 0.9386(3) 0.4350(2) 0.0621(14) Uani 1 1 d . . . . .

loop_
_atom_site_aniso_label
_atom_site_aniso_U_11
_atom_site_aniso_U_22
_atom_site_aniso_U_33
_atom_site_aniso_U_23
_atom_site_aniso_U_13
_atom_site_aniso_U_12
C1 0.056(3) 0.091(6) 0.045(3) -0.008(4) 0.004(3) -0.004(4)
C2 0.034(2) 0.046(3) 0.040(3) 0.010(3) 0.012(2) 0.006(3)
C3 0.040(3) 0.047(3) 0.038(3) -0.011(3) -0.007(2) 0.001(3)
C4 0.028(2) 0.043(3) 0.050(3) 0.002(3) -0.006(2) 0.009(3)
C5 0.052(3) 0.044(3) 0.053(4) -0.013(3) 0.012(3) -0.010(3)
C6 0.066(4) 0.064(4) 0.090(5) -0.022(4) 0.046(3) -0.029(4)
C7 0.038(3) 0.043(3) 0.060(4) 0.000(3) 0.006(3) -0.004(3)
C8 0.047(3) 0.077(5) 0.037(3) -0.013(3) 0.006(3) -0.017(3)
C9 0.040(3) 0.051(3) 0.030(3) -0.008(3) 0.008(2) -0.002(3)
C10 0.059(4) 0.102(6) 0.037(3) -0.012(4) 0.012(3) -0.015(4)
C11 0.114(6) 0.106(6) 0.144(6) -0.038(5) 0.001(5) -0.019(5)
C12 0.072(4) 0.086(5) 0.124(6) 0.001(5) -0.009(5) -0.010(4)
C13 0.094(5) 0.097(5) 0.112(6) -0.035(5) -0.025(5) 0.006(5)
C14 0.096(5) 0.143(7) 0.118(5) -0.035(6) 0.001(5) 0.003(5)
C15 0.216(6) 0.208(7) 0.171(6) 0.002(6) 0.019(6) -0.018(6)
C16 0.065(4) 0.070(4) 0.082(5) -0.002(4) 0.014(4) 0.022(4)
C17 0.041(3) 0.044(3) 0.069(4) 0.015(3) 0.005(3) 0.006(3)
C18 0.038(3) 0.061(4) 0.077(4) 0.014(4) -0.006(3) -0.005(3)
C19 0.051(3) 0.064(4) 0.067(4) 0.000(4) -0.007(3) -0.009(3)
C20 0.079(4) 0.114(6) 0.111(5) -0.013(5) -0.025(4) -0.001(5)
C21 0.062(4) 0.119(6) 0.100(5) 0.031(5) -0.008(4) 0.004(4)
C22 0.046(3) 0.062(4) 0.073(4) 0.028(3) 0.000(3) 0.005(3)
C23 0.054(3) 0.077(4) 0.069(4) 0.008(4) 0.013(3) 0.026(3)
C24 0.074(4) 0.073(4) 0.076(5) -0.012(4) 0.007(4) 0.017(4)
C25 0.111(5) 0.101(6) 0.099(6) -0.020(5) 0.022(4) 0.035(4)
C26 0.084(5) 0.085(6) 0.075(5) -0.020(5) -0.001(4) -0.023(5)
C27 0.040(3) 0.059(4) 0.051(3) 0.015(3) -0.001(3) 0.012(3)
C28 0.083(5) 0.084(5) 0.037(4) -0.011(4) -0.008(3) 0.000(5)
C29 0.061(3) 0.049(4) 0.047(3) 0.015(3) 0.014(3) 0.017(3)
C30 0.142(7) 0.092(6) 0.067(5) 0.011(5) 0.045(4) 0.022(6)
C31 0.067(4) 0.116(7) 0.045(4) 0.003(5) 0.015(3) 0.004(5)
C32 0.054(3) 0.055(4) 0.041(3) -0.002(3) -0.003(3) 0.014(3)
C33 0.071(4) 0.059(4) 0.055(4) -0.008(4) -0.013(3) 0.016(3)
C34 0.058(4) 0.060(4) 0.067(4) 0.024(4) -0.009(3) 0.005(4)
C35 0.129(6) 0.144(7) 0.103(7) 0.061(6) -0.053(5) -0.090(5)
C36 0.139(6) 0.122(6) 0.127(6) -0.040(5) 0.027(5) 0.025(5)
C37 0.062(4) 0.068(4) 0.100(5) -0.028(4) 0.001(4) 0.014(4)
C38 0.060(4) 0.075(4) 0.078(4) 0.000(4) 0.008(3) 0.026(3)
C39 0.036(2) 0.047(3) 0.048(3) 0.008(3) 0.007(2) 0.012(3)
C40 0.049(3) 0.078(5) 0.094(5) 0.012(4) -0.005(3) 0.007(4)
C41 0.063(4) 0.056(4) 0.100(5) 0.002(4) 0.022(4) 0.018(3)
C42 0.043(3) 0.052(3) 0.073(4) 0.017(3) 0.013(3) 0.021(3)
C43 0.036(3) 0.072(4) 0.073(4) -0.002(4) -0.003(3) 0.010(3)
C44 0.050(3) 0.090(5) 0.075(4) -0.012(4) 0.000(3) -0.002(3)
C45 0.090(5) 0.146(7) 0.146(7) -0.034(5) -0.022(5) -0.007(5)
C46 0.138(6) 0.099(6) 0.172(7) -0.036(5) 0.038(5) -0.045(5)
C47 0.061(4) 0.074(5) 0.120(6) -0.026(5) 0.029(4) -0.011(4)
C48 0.120(6) 0.131(7) 0.123(7) -0.017(6) 0.004(5) -0.007(6)
C49 0.104(6) 0.148(7) 0.126(5) -0.017(6) 0.010(5) 0.004(6)
C50 0.208(8) 0.209(8) 0.170(6) -0.004(7) 0.032(7) -0.008(7)
C51 0.046(3) 0.099(5) 0.046(4) 0.030(4) 0.012(3) 0.022(4)
C52 0.035(3) 0.091(5) 0.047(4) 0.017(4) -0.001(3) 0.016(3)
C53 0.066(4) 0.099(6) 0.156(8) 0.050(6) -0.032(5) -0.002(5)
C54 0.058(3) 0.081(4) 0.053(4) 0.014(4) 0.011(3) 0.014(3)
C55 0.164(8) 0.194(10) 0.119(8) -0.007(8) 0.048(6) 0.079(8)
C56 0.124(7) 0.131(7) 0.136(7) 0.067(6) 0.059(6) 0.044(6)
C57 0.091(5) 0.145(6) 0.088(5) 0.062(5) 0.031(4) 0.009(5)
C58 0.098(7) 0.202(11) 0.149(9) 0.070(8) 0.014(7) -0.004(8)
C59 0.150(7) 0.119(8) 0.117(7) -0.019(7) 0.053(6) 0.030(7)
C60 0.052(3) 0.041(3) 0.078(4) 0.021(3) 0.008(3) 0.009(3)
C61 0.078(5) 0.087(6) 0.209(10) 0.044(7) 0.007(6) 0.028(5)
C62 0.039(3) 0.054(4) 0.104(5) 0.041(4) 0.004(3) 0.011(3)
C63 0.089(6) 0.121(6) 0.146(8) -0.022(6) 0.017(6) 0.035(6)
C64 0.082(4) 0.086(5) 0.092(5) 0.023(4) 0.030(4) 0.001(4)
C65 0.050(4) 0.098(6) 0.086(5) 0.011(5) 0.013(4) 0.015(4)
C66 0.038(3) 0.038(3) 0.058(4) 0.025(3) 0.000(3) -0.001(3)
C67 0.041(3) 0.033(3) 0.051(3) 0.021(3) 0.018(2) 0.004(3)
C68 0.055(3) 0.034(3) 0.043(3) 0.011(3) 0.014(3) -0.002(3)
C69 0.041(3) 0.041(3) 0.073(4) 0.021(3) 0.016(3) 0.014(3)
C70 0.072(4) 0.056(4) 0.084(4) 0.046(3) 0.044(3) 0.015(3)
C71 0.049(3) 0.045(3) 0.059(4) 0.025(3) 0.012(3) 0.010(3)
C72 0.050(3) 0.037(3) 0.048(3) 0.020(3) 0.003(3) -0.001(3)
C73 0.047(3) 0.056(4) 0.053(4) 0.020(3) 0.018(3) 0.013(3)
C74 0.045(3) 0.032(3) 0.050(3) 0.013(3) 0.005(3) 0.007(3)
C75 0.040(3) 0.026(3) 0.033(3) 0.004(2) 0.001(2) 0.002(2)
C76 0.038(3) 0.036(3) 0.033(3) 0.009(3) 0.011(2) -0.003(2)
C77 0.038(3) 0.030(3) 0.037(3) 0.006(3) 0.002(2) 0.009(2)
C78 0.032(3) 0.111(6) 0.091(6) 0.014(6) 0.005(4) 0.021(4)
C79 0.049(3) 0.047(4) 0.114(6) 0.026(4) 0.012(4) 0.014(3)
C80 0.072(4) 0.089(6) 0.070(5) -0.016(5) 0.020(4) 0.013(5)
C81 0.137(6) 0.095(5) 0.090(5) 0.031(5) 0.058(4) 0.078(4)
C82 0.049(3) 0.038(3) 0.065(4) 0.026(3) 0.018(3) 0.007(3)
C83 0.059(4) 0.088(6) 0.121(7) 0.040(6) -0.018(5) 0.004(4)
C84 0.033(3) 0.050(3) 0.067(4) 0.036(3) -0.001(3) -0.011(3)
C85 0.042(3) 0.053(4) 0.038(3) 0.018(3) -0.002(2) 0.006(3)
C86 0.080(5) 0.096(6) 0.180(9) 0.058(6) -0.065(5) -0.012(5)
C87 0.043(3) 0.076(5) 0.067(4) 0.032(4) 0.006(3) -0.003(4)
C88 0.141(6) 0.196(9) 0.113(8) 0.000(8) 0.037(6) 0.126(5)
C89 0.117(6) 0.117(8) 0.266(11) 0.057(8) 0.111(6) 0.052(6)
C90 0.050(3) 0.106(5) 0.092(5) 0.042(4) 0.024(3) 0.007(4)
C91 0.148(9) 0.284(14) 0.183(11) 0.073(11) -0.011(9) -0.043(10)
C92 0.043(3) 0.048(3) 0.032(3) 0.004(3) 0.000(2) -0.017(3)
C93 0.043(3) 0.048(3) 0.034(3) -0.003(3) 0.009(2) -0.017(3)
C94 0.032(3) 0.057(4) 0.038(3) 0.007(3) 0.003(2) -0.001(3)
C95 0.046(3) 0.051(4) 0.053(4) 0.018(3) 0.009(3) -0.012(3)
C96 0.046(3) 0.090(5) 0.070(4) 0.028(4) 0.032(3) 0.000(4)
C97 0.051(3) 0.071(4) 0.042(3) 0.020(3) 0.011(3) -0.020(3)
C98 0.033(3) 0.080(5) 0.045(3) 0.015(4) 0.010(2) -0.005(3)
C99 0.043(3) 0.057(4) 0.042(3) 0.003(3) 0.014(3) -0.004(3)
C100 0.049(3) 0.072(5) 0.067(5) 0.014(4) 0.011(3) 0.004(4)
C101 0.039(3) 0.096(6) 0.077(5) 0.028(4) 0.028(3) 0.005(4)
C102 0.046(3) 0.084(5) 0.050(4) 0.012(4) 0.012(3) -0.010(4)
C103 0.183(10) 0.182(11) 0.204(12) -0.046(10) -0.021(10) 0.028(10)
C104 0.407(10) 0.402(10) 0.404(10) -0.004(8) 0.023(8) -0.008(8)
C105 0.225(8) 0.221(9) 0.222(9) 0.007(7) 0.009(7) 0.019(7)
C106 0.235(8) 0.239(9) 0.243(9) -0.013(7) 0.020(7) 0.002(7)
C107 0.251(9) 0.249(9) 0.244(9) 0.007(7) 0.007(7) 0.009(7)
C108 0.227(8) 0.248(9) 0.237(9) -0.011(7) 0.001(7) -0.021(7)
C109 0.289(14) 0.212(13) 0.210(13) -0.019(12) -0.025(11) 0.026(12)
Cu1 0.0480(3) 0.0305(3) 0.0336(3) 0.0137(3) 0.0077(3) 0.0093(3)
Cu2 0.0414(3) 0.0566(4) 0.0274(3) 0.0041(3) 0.0019(3) -0.0153(3)
Gd1 0.02846(10) 0.02532(11) 0.04580(13) 0.01179(12) 0.00767(10) 0.00295(11)
Gd2 0.03344(12) 0.03344(14) 0.04434(14) 0.01292(13) 0.00292(11) 0.00049(12)
F1 0.204(6) 0.139(5) 0.068(3) 0.048(3) 0.016(4) 0.012(5)
F2 0.058(2) 0.208(6) 0.081(3) -0.027(4) 0.0389(19) 0.000(3)
F3 0.090(3) 0.191(5) 0.044(2) -0.020(3) 0.010(2) -0.059(3)
F4 0.059(2) 0.072(3) 0.093(3) -0.025(3) 0.023(2) -0.016(2)
F5 0.085(3) 0.050(2) 0.142(4) 0.023(3) 0.034(3) -0.017(2)
F6 0.088(2) 0.114(3) 0.065(3) -0.035(2) 0.017(2) -0.057(2)
F7 0.144(4) 0.190(4) 0.143(4) -0.095(4) 0.071(3) -0.118(3)
F8 0.056(2) 0.119(4) 0.107(3) -0.037(3) 0.028(2) -0.026(3)
F9 0.100(3) 0.072(3) 0.288(7) 0.045(4) 0.064(4) -0.022(3)
F10 0.082(3) 0.151(4) 0.045(2) -0.027(3) 0.012(2) -0.029(3)
F11 0.066(2) 0.193(6) 0.084(3) -0.021(4) 0.029(2) 0.016(3)
F12 0.163(4) 0.118(4) 0.051(2) 0.021(3) 0.034(3) -0.006(4)
F13 0.273(8) 0.139(6) 0.319(10) -0.100(6) -0.015(8) -0.039(6)
F14 0.132(5) 0.149(6) 0.323(10) -0.020(7) 0.039(6) -0.056(4)
F15 0.191(6) 0.088(4) 0.242(7) 0.026(5) 0.013(6) -0.044(4)
F16 0.328(10) 0.375(9) 0.237(9) -0.120(7) -0.027(8) -0.089(8)
F17 0.339(10) 0.356(12) 0.153(7) 0.070(8) -0.035(7) 0.034(10)
F18 0.225(5) 0.330(10) 0.096(5) -0.040(6) 0.042(5) -0.031(7)
F19 0.108(3) 0.108(4) 0.158(5) 0.000(4) 0.075(3) 0.012(3)
F20 0.104(3) 0.150(4) 0.176(6) -0.019(5) -0.018(4) 0.084(3)
F21 0.099(3) 0.052(2) 0.153(5) -0.005(3) 0.039(3) 0.020(2)
F22 0.180(5) 0.110(4) 0.210(6) -0.029(5) -0.112(4) -0.019(4)
F23 0.126(4) 0.326(9) 0.135(4) -0.109(6) -0.020(3) 0.018(6)
F24 0.095(3) 0.122(4) 0.129(4) 0.025(4) -0.062(2) -0.015(3)
F25 0.082(3) 0.186(6) 0.110(4) -0.003(5) -0.034(3) -0.008(4)
F26 0.086(3) 0.237(7) 0.207(7) -0.015(6) -0.043(4) 0.076(4)
F27 0.120(3) 0.229(6) 0.204(6) 0.086(6) -0.078(3) -0.100(4)
F28 0.171(5) 0.112(4) 0.191(6) -0.038(5) 0.051(5) 0.044(4)
F29 0.167(5) 0.165(5) 0.179(6) -0.092(5) -0.009(5) 0.025(5)
F30 0.293(7) 0.148(6) 0.140(5) 0.021(5) 0.093(5) -0.030(6)
F31 0.174(4) 0.209(6) 0.115(5) -0.001(5) -0.020(4) -0.120(4)
F32 0.080(3) 0.184(6) 0.169(6) -0.003(5) 0.040(3) 0.000(4)
F33 0.112(4) 0.068(3) 0.175(6) 0.020(4) 0.019(4) -0.024(3)
F34 0.215(5) 0.159(5) 0.088(3) 0.072(3) 0.066(3) 0.063(4)
F35 0.127(4) 0.194(6) 0.047(3) -0.002(3) 0.020(3) -0.037(4)
F36 0.102(3) 0.153(5) 0.115(3) -0.027(4) 0.065(2) -0.025(4)
F37 0.090(3) 0.098(4) 0.082(3) -0.002(3) 0.037(2) -0.002(3)
F38 0.149(4) 0.143(5) 0.062(3) -0.026(3) 0.026(3) -0.030(4)
F39 0.163(4) 0.143(4) 0.056(3) 0.035(3) 0.011(3) 0.062(4)
F40 0.182(5) 0.102(4) 0.111(4) 0.051(3) -0.027(4) -0.039(4)
F41 0.113(4) 0.227(7) 0.219(7) 0.084(6) -0.007(5) -0.042(5)
F42 0.278(6) 0.167(5) 0.136(6) -0.009(5) -0.017(5) -0.150(4)
F43 0.243(6) 0.286(7) 0.342(10) -0.192(7) -0.042(7) 0.139(5)
F44 0.362(10) 0.197(7) 0.145(6) -0.087(5) 0.071(6) -0.070(7)
F45 0.201(6) 0.084(3) 0.220(7) -0.080(4) -0.009(6) -0.018(4)
F46 0.098(3) 0.153(5) 0.163(5) 0.046(4) -0.055(3) -0.065(3)
F47 0.062(2) 0.226(6) 0.240(7) -0.095(6) -0.037(3) 0.076(3)
F48 0.095(3) 0.188(5) 0.085(3) 0.053(4) -0.036(2) -0.042(4)
F49 0.100(3) 0.067(3) 0.195(6) -0.042(4) 0.028(4) 0.023(3)
F50 0.079(3) 0.123(4) 0.177(6) -0.009(4) 0.008(3) 0.059(3)
F51 0.140(4) 0.144(5) 0.127(4) -0.017(4) 0.065(3) 0.039(4)
F52 0.168(8) 0.195(10) 0.123(7) -0.008(8) -0.028(7) -0.005(8)
F53 0.058(4) 0.164(8) 0.186(9) -0.041(7) 0.007(5) -0.028(5)
F54 0.132(6) 0.144(7) 0.200(10) -0.058(7) -0.012(7) -0.070(5)
F55 0.174(6) 0.097(4) 0.364(10) -0.102(5) 0.055(6) -0.046(4)
F56 0.290(8) 0.133(5) 0.255(8) 0.051(6) -0.005(6) -0.092(5)
F57 0.213(6) 0.118(5) 0.377(10) -0.068(6) 0.140(6) -0.090(4)
F58 0.205(6) 0.298(9) 0.149(6) -0.077(7) 0.029(5) -0.063(7)
F59 0.305(9) 0.410(12) 0.226(9) -0.085(9) 0.014(8) -0.150(9)
F60 0.352(11) 0.401(13) 0.229(10) 0.037(11) -0.073(9) 0.040(11)
F52' 0.094(7) 0.194(12) 0.152(11) -0.038(10) -0.045(7) -0.044(9)
F53' 0.229(14) 0.203(15) 0.219(16) -0.010(13) 0.018(13) -0.033(13)
F54' 0.158(11) 0.137(11) 0.147(11) -0.066(9) -0.024(9) -0.021(10)
N1 0.049(3) 0.093(4) 0.037(3) 0.024(3) 0.007(2) 0.010(3)
N2 0.049(3) 0.083(4) 0.047(3) 0.025(3) 0.011(2) 0.003(3)
N3 0.034(3) 0.151(6) 0.069(3) 0.073(3) 0.013(2) 0.011(3)
N4 0.045(3) 0.123(5) 0.089(4) 0.070(4) 0.027(3) 0.018(3)
N5 0.047(3) 0.073(3) 0.135(5) 0.083(3) 0.029(3) 0.018(3)
N6 0.050(3) 0.088(4) 0.139(5) 0.092(3) 0.035(3) 0.021(3)
N7 0.039(2) 0.029(2) 0.072(3) 0.018(3) 0.009(2) 0.009(2)
N8 0.043(2) 0.038(3) 0.055(3) 0.018(3) 0.008(2) -0.002(2)
N9 0.050(2) 0.030(2) 0.031(2) 0.018(2) 0.007(2) 0.004(2)
N10 0.034(2) 0.045(3) 0.026(2) 0.005(2) 0.0009(18) 0.003(2)
N11 0.041(2) 0.031(2) 0.043(3) 0.021(2) 0.0158(19) -0.001(2)
N12 0.034(2) 0.029(2) 0.063(3) 0.020(2) 0.017(2) 0.004(2)
N13 0.033(2) 0.061(3) 0.079(4) 0.037(3) 0.011(2) 0.011(2)
N14 0.038(2) 0.040(3) 0.081(4) 0.032(3) 0.017(2) 0.006(2)
N15 0.030(2) 0.074(4) 0.043(3) 0.021(3) 0.005(2) -0.009(2)
N16 0.040(3) 0.061(3) 0.056(3) 0.018(3) 0.007(2) -0.005(3)
N17 0.036(2) 0.058(3) 0.047(3) 0.009(3) 0.005(2) -0.005(2)
N18 0.033(2) 0.050(3) 0.044(3) 0.018(2) 0.0177(19) -0.007(2)
N19 0.038(2) 0.048(3) 0.037(3) 0.006(2) 0.0074(19) -0.012(2)
N20 0.030(2) 0.075(3) 0.025(2) 0.016(2) 0.0050(18) -0.007(2)
O1 0.0393(18) 0.075(3) 0.0314(19) 0.005(2) 0.0035(15) -0.017(2)
O2 0.050(2) 0.079(3) 0.026(2) 0.004(2) 0.0060(17) -0.011(2)
O3 0.046(2) 0.064(3) 0.031(2) 0.009(2) 0.0035(17) -0.016(2)
O4 0.052(2) 0.063(3) 0.039(2) -0.009(2) 0.0090(17) -0.021(2)
O5 0.086(3) 0.112(4) 0.058(3) -0.006(3) -0.017(3) 0.039(3)
O6 0.055(3) 0.044(3) 0.164(5) -0.020(3) -0.038(3) -0.012(2)
O7 0.053(2) 0.042(2) 0.042(2) 0.005(2) 0.0008(19) 0.013(2)
O8 0.044(2) 0.051(3) 0.070(3) -0.001(2) -0.005(2) 0.002(2)
O9 0.0401(19) 0.056(3) 0.073(3) 0.013(3) -0.004(2) 0.007(2)
O10 0.052(2) 0.066(3) 0.092(4) -0.013(3) -0.009(2) 0.036(2)
O11 0.059(2) 0.048(2) 0.039(2) 0.003(2) -0.0045(19) 0.012(2)
O12 0.054(2) 0.045(2) 0.062(3) 0.016(2) -0.006(2) 0.014(2)
O13 0.062(2) 0.065(3) 0.052(3) 0.014(3) 0.013(2) 0.018(2)
O14 0.069(2) 0.041(2) 0.048(2) 0.001(2) -0.007(2) 0.018(2)
O15 0.0263(16) 0.061(3) 0.071(3) 0.010(3) 0.0030(18) 0.0015(19)
O16 0.060(3) 0.043(3) 0.100(4) -0.014(3) 0.003(3) 0.007(2)
O17 0.0348(19) 0.075(3) 0.091(3) -0.024(3) 0.009(2) -0.002(2)
O18 0.0349(19) 0.040(2) 0.069(3) -0.008(2) 0.0059(19) 0.0069(18)
O19 0.058(3) 0.043(3) 0.135(4) -0.003(3) 0.019(3) -0.015(2)
O20 0.054(3) 0.130(5) 0.070(3) -0.028(4) 0.001(2) 0.015(3)
O21 0.071(3) 0.097(4) 0.048(3) 0.033(3) 0.010(2) 0.004(3)
O22 0.055(2) 0.065(3) 0.109(3) 0.050(3) 0.024(2) 0.022(2)
O23 0.052(2) 0.052(2) 0.093(3) 0.047(2) 0.017(2) 0.010(2)
O24 0.043(2) 0.066(3) 0.078(3) 0.030(3) 0.014(2) -0.012(2)

loop_
_atom_type_symbol
_atom_type_description
_atom_type_scat_dispersion_real
_atom_type_scat_dispersion_imag
_atom_type_scat_source
C C 0.0033 0.0016 'International Tables Vol C Tables 4.2.6.8 and 6.1.1.4'
H H 0.0000 0.0000 'International Tables Vol C Tables 4.2.6.8 and 6.1.1.4'
N N 0.0061 0.0033 'International Tables Vol C Tables 4.2.6.8 and 6.1.1.4'
O O 0.0106 0.0060 'International Tables Vol C Tables 4.2.6.8 and 6.1.1.4'
F F 0.0171 0.0103 'International Tables Vol C Tables 4.2.6.8 and 6.1.1.4'
Cu Cu 0.3201 1.2651 'International Tables Vol C Tables 4.2.6.8 and 6.1.1.4'
Gd Gd -0.1653 3.9035 'International Tables Vol C Tables 4.2.6.8 and 6.1.1.4'

loop_
_geom_angle_atom_site_label_1
_geom_angle_atom_site_label_2
_geom_angle_atom_site_label_3
_geom_angle
_geom_angle_site_symmetry_3
F3 C1 F2 109.4(6) .
F3 C1 F1 105.9(6) .
F2 C1 F1 103.2(7) .
F3 C1 C2 116.0(6) .
F2 C1 C2 111.1(5) .
F1 C1 C2 110.4(6) .
O1 C2 C3 127.4(5) .
O1 C2 C1 115.2(5) .
C3 C2 C1 117.4(5) .
C4 C3 C2 123.7(5) .
O2 C4 C3 131.4(5) .
O2 C4 C5 109.4(5) .
C3 C4 C5 119.2(5) .
F4 C5 F5 109.0(6) .
F4 C5 F6 106.6(5) .
F5 C5 F6 107.2(5) .
F4 C5 C4 112.1(5) .
F5 C5 C4 110.4(5) .
F6 C5 C4 111.4(5) .
F8 C6 F7 104.9(6) .
F8 C6 F9 106.8(7) .
F7 C6 F9 106.7(7) .
F8 C6 C7 112.3(6) .
F7 C6 C7 114.6(7) .
F9 C6 C7 110.9(6) .
O3 C7 C8 130.6(6) .
O3 C7 C6 111.8(6) .
C8 C7 C6 117.7(6) .
C7 C8 C9 125.2(6) .
O4 C9 C8 127.6(5) .
O4 C9 C10 113.2(5) .
C8 C9 C10 119.2(5) .
F11 C10 F10 110.0(7) .
F11 C10 F12 107.4(6) .
F10 C10 F12 104.6(6) .
F11 C10 C9 112.0(6) .
F10 C10 C9 114.1(6) .
F12 C10 C9 108.2(6) .
F14 C11 F13 105.8(9) .
F14 C11 F15 98.4(9) .
F13 C11 F15 114.2(8) .
F14 C11 C12 113.4(7) .
F13 C11 C12 108.8(10) .
F15 C11 C12 115.6(8) .
O6 C12 C13 123.2(8) .
O6 C12 C11 111.9(9) .
C13 C12 C11 124.9(9) .
C12 C13 C14 128.6(9) .
O5 C14 C13 125.6(8) .
O5 C14 C15 112.3(8) .
C13 C14 C15 122.1(9) .
F17 C15 F18 106.8(6) .
F17 C15 F16 107.1(6) .
F18 C15 F16 106.6(6) .
F17 C15 C14 112.5(7) .
F18 C15 C14 112.6(7) .
F16 C15 C14 110.8(8) .
F20 C16 F21 107.9(7) .
F20 C16 F19 107.1(7) .
F21 C16 F19 103.8(7) .
F20 C16 C17 115.8(7) .
F21 C16 C17 112.3(6) .
F19 C16 C17 109.1(6) .
O7 C17 C18 128.0(6) .
O7 C17 C16 114.6(6) .
C18 C17 C16 117.4(6) .
C19 C18 C17 120.5(6) .
O8 C19 C18 128.3(7) .
O8 C19 C20 112.3(7) .
C18 C19 C20 119.4(6) .
F23 C20 F24 104.7(8) .
F23 C20 F22 111.2(10) .
F24 C20 F22 108.8(7) .
F23 C20 C19 111.1(7) .
F24 C20 C19 112.8(8) .
F22 C20 C19 108.2(8) .
F25 C21 F27 105.1(9) .
F25 C21 F26 101.2(8) .
F27 C21 F26 110.3(7) .
F25 C21 C22 113.5(7) .
F27 C21 C22 111.4(8) .
F26 C21 C22 114.6(8) .
O9 C22 C23 128.0(6) .
O9 C22 C21 114.0(7) .
C23 C22 C21 118.0(7) .
C22 C23 C24 122.6(7) .
O10 C24 C23 125.6(8) .
O10 C24 C25 115.0(7) .
C23 C24 C25 119.4(7) .
F29 C25 F30 116.8(10) .
F29 C25 F28 105.3(9) .
F30 C25 F28 108.1(8) .
F29 C25 C24 110.6(8) .
F30 C25 C24 110.4(8) .
F28 C25 C24 104.8(8) .
F31 C26 F33 108.6(8) .
F31 C26 F32 101.8(7) .
F33 C26 F32 102.8(7) .
F31 C26 C27 116.9(8) .
F33 C26 C27 114.7(7) .
F32 C26 C27 110.4(7) .
O11 C27 C28 128.7(6) .
O11 C27 C26 113.5(6) .
C28 C27 C26 117.8(7) .
C29 C28 C27 124.4(7) .
O12 C29 C28 127.9(6) .
O12 C29 C30 112.1(6) .
C28 C29 C30 119.8(7) .
F36 C30 F34 111.4(8) .
F36 C30 F35 108.9(7) .
F34 C30 F35 105.5(8) .
F36 C30 C29 111.7(7) .
F34 C30 C29 108.2(7) .
F35 C30 C29 110.9(7) .
F37 C31 F38 106.0(7) .
F37 C31 F39 106.3(7) .
F38 C31 F39 104.0(6) .
F37 C31 C32 115.3(6) .
F38 C31 C32 114.7(7) .
F39 C31 C32 109.7(6) .
O14 C32 C33 129.8(6) .
O14 C32 C31 111.2(6) .
C33 C32 C31 118.9(6) .
C34 C33 C32 122.6(7) .
O13 C34 C33 129.2(7) .
O13 C34 C35 115.4(7) .
C33 C34 C35 115.4(7) .
F42 C35 F40 114.4(10) .
F42 C35 F41 102.6(8) .
F40 C35 F41 101.3(9) .
F42 C35 C34 119.3(9) .
F40 C35 C34 113.4(8) .
F41 C35 C34 102.4(8) .
F45 C36 F44 115.5(12) .
F45 C36 F43 99.9(10) .
F44 C36 F43 107.2(11) .
F45 C36 C37 114.8(10) .
F44 C36 C37 112.3(10) .
F43 C36 C37 105.5(9) .
O16 C37 C38 130.1(8) .
O16 C37 C36 108.8(7) .
C38 C37 C36 121.0(8) .
C37 C38 C39 120.8(7) .
O15 C39 C38 127.5(6) .
O15 C39 C40 115.3(6) .
C38 C39 C40 117.0(6) .
F47 C40 F48 106.4(7) .
F47 C40 F46 110.2(7) .
F48 C40 F46 103.1(8) .
F47 C40 C39 115.4(7) .
F48 C40 C39 109.8(6) .
F46 C40 C39 111.1(6) .
F51 C41 F50 109.4(7) .
F51 C41 F49 105.1(7) .
F50 C41 F49 106.8(6) .
F51 C41 C42 111.2(7) .
F50 C41 C42 113.0(7) .
F49 C41 C42 111.1(6) .
O18 C42 C43 128.2(6) .
O18 C42 C41 113.3(6) .
C43 C42 C41 118.5(6) .
C42 C43 C44 122.3(6) .
O17 C44 C43 124.5(7) .
O17 C44 C45 115.7(7) .
C43 C44 C45 119.8(6) .
F52 C45 F53 110.9(6) .
F52 C45 F54 110.6(6) .
F53 C45 F54 106.8(6) .
F53' C45 F54' 108.2(6) .
F53' C45 F52' 108.1(6) .
F54' C45 F52' 105.0(6) .
F52 C45 C44 103.7(6) .
F53' C45 C44 108.7(6) .
F53 C45 C44 111.7(6) .
F54 C45 C44 113.1(6) .
F54' C45 C44 117.5(6) .
F52' C45 C44 108.9(6) .
F55 C46 F56 109.4(6) .
F55 C46 F57 106.7(6) .
F56 C46 F57 105.8(6) .
F55 C46 C47 114.9(6) .
F56 C46 C47 110.7(6) .
F57 C46 C47 108.7(6) .
O19 C47 C48 130.5(8) .
O19 C47 C46 115.0(7) .
C48 C47 C46 114.4(8) .
C47 C48 C49 121.1(10) .
O20 C49 C48 127.3(7) .
O20 C49 C50 100.5(8) .
C48 C49 C50 132.2(10) .
F59 C50 F60 106.7(6) .
F59 C50 F58 105.1(6) .
F60 C50 F58 105.0(6) .
F59 C50 C49 103.0(8) .
F60 C50 C49 123.4(8) .
F58 C50 C49 112.3(7) .
O21 C51 N4 121.0(6) .
O21 C51 N1 121.2(7) .
N4 C51 N1 117.6(7) .
N2 C52 N3 125.8(7) .
N2 C52 C99 116.6(5) 1_536
N3 C52 C99 117.6(6) 1_536
C55 C54 N1 111.4(7) .
C55 C54 C53 113.6(7) .
N1 C54 C53 107.4(6) .
C58 C57 N4 108.7(8) .
C58 C57 C56 110.5(9) .
N4 C57 C56 110.2(8) .
C61 C60 N7 114.6(6) .
C61 C60 C59 107.4(7) .
N7 C60 C59 104.5(6) .
O22 C62 N7 123.7(6) .
O22 C62 N5 118.0(6) .
N7 C62 N5 117.8(6) .
C65 C64 N5 111.2(7) .
C65 C64 C63 109.9(7) .
N5 C64 C63 112.0(7) .
N6 C66 N8 126.8(6) .
N6 C66 C68 116.1(5) .
N8 C66 C68 117.0(5) .
N9 C67 C68 121.1(5) .
C69 C68 C67 121.5(6) .
C69 C68 C66 120.8(5) .
C67 C68 C66 117.7(5) .
C68 C69 C70 116.3(6) .
C71 C70 C69 119.1(6) .
C70 C71 N9 125.9(6) .
N10 C72 C73 122.0(6) .
C74 C73 C72 119.3(6) .
C75 C74 C73 119.3(5) .
C74 C75 C76 118.5(5) .
C74 C75 C77 122.5(5) .
C76 C75 C77 119.0(5) .
N10 C76 C75 122.7(5) .
N14 C77 N11 127.7(5) .
N14 C77 C75 114.4(5) .
N11 C77 C75 117.9(5) .
N13 C79 C78 109.0(7) .
N13 C79 C80 109.5(6) .
C78 C79 C80 113.2(6) .
C81 C82 C83 114.1(6) .
C81 C82 N12 108.2(6) .
C83 C82 N12 109.8(6) .
O23 C84 N13 123.5(6) .
O23 C84 N12 121.0(5) .
N13 C84 N12 115.3(5) .
O24 C85 N18 123.0(5) .
O24 C85 N15 121.8(5) .
N18 C85 N15 115.1(5) .
C86 C87 N18 110.3(6) .
C86 C87 C88 112.2(7) .
N18 C87 C88 108.4(6) .
C89 C90 N15 113.8(8) .
C89 C90 C91 110.9(9) .
N15 C90 C91 109.3(8) .
N17 C92 N16 127.7(6) .
N17 C92 C94 117.0(5) .
N16 C92 C94 115.2(5) .
N19 C93 C94 121.9(5) .
C95 C94 C93 118.8(6) .
C95 C94 C92 123.1(6) .
C93 C94 C92 118.0(5) .
C96 C95 C94 119.4(6) .
C95 C96 C97 119.1(6) .
N19 C97 C96 121.7(6) .
N20 C98 C99 123.9(5) .
C100 C99 C98 117.1(6) .
C100 C99 C52 123.3(6) 1_574
C98 C99 C52 119.6(5) 1_574
C101 C100 C99 117.7(7) .
C102 C101 C100 121.6(6) .
N20 C102 C101 121.4(7) .
C103 C104 C105 103(2) .
C106 C105 C104 104.9(16) .
C105 C106 C107 113.9(13) .
C106 C107 C108 126.4(10) .
C107 C108 C109 137.7(11) .
N10 Cu1 N9 177.14(19) .
N10 Cu1 O11 88.41(17) .
N9 Cu1 O11 88.98(17) .
N10 Cu1 O13 94.26(18) .
N9 Cu1 O13 88.35(18) .
O11 Cu1 O13 177.33(17) .
N10 Cu1 O12 89.96(17) .
N9 Cu1 O12 88.81(17) .
O11 Cu1 O12 88.66(17) .
O13 Cu1 O12 91.32(17) .
N10 Cu1 O14 90.25(17) .
N9 Cu1 O14 91.03(17) .
O11 Cu1 O14 92.71(17) .
O13 Cu1 O14 87.31(17) .
O12 Cu1 O14 178.62(17) .
O2 Cu2 O3 179.58(17) .
O2 Cu2 N20 89.72(19) .
O3 Cu2 N20 90.53(19) .
O2 Cu2 N19 90.38(19) .
O3 Cu2 N19 89.37(18) .
N20 Cu2 N19 179.10(19) .
O2 Cu2 O4 90.80(16) .
O3 Cu2 O4 88.87(16) .
N20 Cu2 O4 89.03(17) .
N19 Cu2 O4 90.08(18) .
O2 Cu2 O1 88.60(16) .
O3 Cu2 O1 91.73(16) .
N20 Cu2 O1 90.83(17) .
N19 Cu2 O1 90.06(18) .
O4 Cu2 O1 179.39(15) .
O22 Gd1 O19 147.3(2) .
O22 Gd1 O21 144.1(2) .
O19 Gd1 O21 68.5(2) .
O22 Gd1 O17 76.89(18) .
O19 Gd1 O17 126.08(18) .
O21 Gd1 O17 75.96(18) .
O22 Gd1 O18 94.11(16) .
O19 Gd1 O18 76.50(15) .
O21 Gd1 O18 97.90(17) .
O17 Gd1 O18 69.59(15) .
O22 Gd1 O15 92.45(15) .
O19 Gd1 O15 77.78(16) .
O21 Gd1 O15 98.53(16) .
O17 Gd1 O15 148.32(16) .
O18 Gd1 O15 141.69(15) .
O22 Gd1 O20 73.9(2) .
O19 Gd1 O20 73.5(2) .
O21 Gd1 O20 142.0(2) .
O17 Gd1 O20 129.58(17) .
O18 Gd1 O20 72.57(16) .
O15 Gd1 O20 73.17(16) .
O22 Gd1 O16 80.57(19) .
O19 Gd1 O16 123.07(18) .
O21 Gd1 O16 71.66(19) .
O17 Gd1 O16 79.05(16) .
O18 Gd1 O16 148.57(15) .
O15 Gd1 O16 69.73(16) .
O20 Gd1 O16 133.43(19) .
O5 Gd2 O6 72.8(2) .
O5 Gd2 O23 71.9(2) .
O6 Gd2 O23 144.5(2) .
O5 Gd2 O9 75.43(17) .
O6 Gd2 O9 77.02(16) .
O23 Gd2 O9 96.72(15) .
O5 Gd2 O24 142.54(19) .
O6 Gd2 O24 70.3(2) .
O23 Gd2 O24 145.15(17) .
O9 Gd2 O24 90.27(15) .
O5 Gd2 O8 132.80(17) .
O6 Gd2 O8 125.49(18) .
O23 Gd2 O8 78.73(16) .
O9 Gd2 O8 145.33(16) .
O24 Gd2 O8 76.34(15) .
O5 Gd2 O7 73.64(16) .
O6 Gd2 O7 77.19(15) .
O23 Gd2 O7 90.23(15) .
O9 Gd2 O7 144.31(15) .
O24 Gd2 O7 103.70(15) .
O8 Gd2 O7 70.36(14) .
O5 Gd2 O10 130.70(19) .
O6 Gd2 O10 130.04(18) .
O23 Gd2 O10 77.53(17) .
O9 Gd2 O10 70.81(16) .
O24 Gd2 O10 72.68(18) .
O8 Gd2 O10 74.67(15) .
O7 Gd2 O10 144.60(15) .
C51 N1 N2 122.4(6) .
C51 N1 C54 121.7(6) .
N2 N1 C54 115.8(5) .
C52 N2 N1 115.8(5) .
C52 N3 N4 114.5(6) .
C51 N4 N3 123.8(5) .
C51 N4 C57 124.9(7) .
N3 N4 C57 111.1(6) .
N6 N5 C62 119.6(6) .
N6 N5 C64 114.7(6) .
C62 N5 C64 125.7(7) .
C66 N6 N5 117.1(6) .
C62 N7 N8 124.0(5) .
C62 N7 C60 121.0(5) .
N8 N7 C60 114.9(5) .
C66 N8 N7 114.1(5) .
C71 N9 C67 116.0(5) .
C71 N9 Cu1 124.2(4) .
C67 N9 Cu1 119.7(4) .
C72 N10 C76 118.2(5) .
C72 N10 Cu1 123.1(4) .
C76 N10 Cu1 118.6(3) .
C77 N11 N12 114.3(4) .
C84 N12 N11 123.3(5) .
C84 N12 C82 120.3(5) .
N11 N12 C82 116.2(4) .
N14 N13 C84 123.4(5) .
N14 N13 C79 114.8(5) .
C84 N13 C79 121.8(6) .
C77 N14 N13 115.8(5) .
N16 N15 C85 123.6(5) .
N16 N15 C90 115.1(6) .
C85 N15 C90 121.0(6) .
C92 N16 N15 114.9(5) .
C92 N17 N18 115.0(5) .
C85 N18 N17 123.5(5) .
C85 N18 C87 121.6(5) .
N17 N18 C87 114.8(4) .
C97 N19 C93 119.1(5) .
C97 N19 Cu2 121.4(4) .
C93 N19 Cu2 119.3(4) .
C98 N20 C102 118.3(6) .
C98 N20 Cu2 121.8(4) .
C102 N20 Cu2 119.8(5) .
C2 O1 Cu2 121.4(3) .
C4 O2 Cu2 123.9(4) .
C7 O3 Cu2 125.4(4) .
C9 O4 Cu2 121.9(4) .
C14 O5 Gd2 132.7(6) .
C12 O6 Gd2 136.7(6) .
C17 O7 Gd2 136.3(4) .
C19 O8 Gd2 136.5(5) .
C22 O9 Gd2 136.1(4) .
C24 O10 Gd2 135.7(5) .
C27 O11 Cu1 125.5(4) .
C29 O12 Cu1 124.6(4) .
C34 O13 Cu1 123.7(5) .
C32 O14 Cu1 123.2(4) .
C39 O15 Gd1 138.1(4) .
C37 O16 Gd1 133.4(5) .
C44 O17 Gd1 139.6(5) .
C42 O18 Gd1 135.9(4) .
C47 O19 Gd1 138.2(6) .
C49 O20 Gd1 129.4(5) .
C51 O21 Gd1 141.4(5) .
C62 O22 Gd1 173.8(5) .
C84 O23 Gd2 159.5(4) .
C85 O24 Gd2 148.9(5) .

loop_
_geom_bond_atom_site_label_1
_geom_bond_atom_site_label_2
_geom_bond_distance
_geom_bond_site_symmetry_2
C1 F3 1.301(8) .
C1 F2 1.302(7) .
C1 F1 1.302(11) .
C1 C2 1.503(9) .
C2 O1 1.230(7) .
C2 C3 1.431(8) .
C3 C4 1.358(9) .
C4 O2 1.276(7) .
C4 C5 1.553(8) .
C5 F4 1.300(7) .
C5 F5 1.319(8) .
C5 F6 1.347(8) .
C6 F8 1.270(8) .
C6 F7 1.284(10) .
C6 F9 1.297(10) .
C6 C7 1.532(9) .
C7 O3 1.249(8) .
C7 C8 1.362(9) .
C8 C9 1.403(8) .
C9 O4 1.233(7) .
C9 C10 1.545(9) .
C10 F11 1.264(8) .
C10 F10 1.316(8) .
C10 F12 1.371(10) .
C11 F14 1.287(12) .
C11 F13 1.288(14) .
C11 F15 1.361(13) .
C11 C12 1.520(9) .
C12 O6 1.240(11) .
C12 C13 1.253(14) .
C13 C14 1.391(15) .
C14 O5 1.230(12) .
C14 C15 1.519(8) .
C15 F17 1.325(8) .
C15 F18 1.329(7) .
C15 F16 1.333(8) .
C16 F20 1.273(9) .
C16 F21 1.295(9) .
C16 F19 1.367(10) .
C16 C17 1.537(10) .
C17 O7 1.257(7) .
C17 C18 1.369(10) .
C18 C19 1.356(10) .
C19 O8 1.269(7) .
C19 C20 1.562(12) .
C20 F23 1.273(11) .
C20 F24 1.294(10) .
C20 F22 1.323(13) .
C21 F25 1.306(11) .
C21 F27 1.311(12) .
C21 F26 1.325(12) .
C21 C22 1.509(10) .
C22 O9 1.262(8) .
C22 C23 1.351(11) .
C23 C24 1.391(10) .
C24 O10 1.250(9) .
C24 C25 1.585(13) .
C25 F29 1.187(11) .
C25 F30 1.287(12) .
C25 F28 1.393(12) .
C26 F31 1.306(10) .
C26 F33 1.312(10) .
C26 F32 1.352(10) .
C26 C27 1.503(11) .
C27 O11 1.227(8) .
C27 C28 1.407(10) .
C28 C29 1.402(10) .
C29 O12 1.266(8) .
C29 C30 1.531(11) .
C30 F36 1.290(10) .
C30 F34 1.326(11) .
C30 F35 1.347(11) .
C31 F37 1.293(8) .
C31 F38 1.327(10) .
C31 F39 1.351(10) .
C31 C32 1.514(10) .
C32 O14 1.228(8) .
C32 C33 1.396(10) .
C33 C34 1.391(10) .
C34 O13 1.213(9) .
C34 C35 1.550(12) .
C35 F42 1.187(12) .
C35 F40 1.223(11) .
C35 F41 1.448(12) .
C36 F45 1.191(13) .
C36 F44 1.252(15) .
C36 F43 1.344(14) .
C36 C37 1.602(14) .
C37 O16 1.290(9) .
C37 C38 1.309(10) .
C38 C39 1.365(10) .
C39 O15 1.230(7) .
C39 C40 1.538(9) .
C40 F47 1.235(10) .
C40 F48 1.298(10) .
C40 F46 1.315(10) .
C41 F51 1.284(11) .
C41 F50 1.289(9) .
C41 F49 1.362(9) .
C41 C42 1.565(10) .
C42 O18 1.282(7) .
C42 C43 1.319(10) .
C43 C44 1.380(11) .
C44 O17 1.246(7) .
C44 C45 1.540(9) .
C45 F52 1.299(7) .
C45 F53' 1.312(8) .
C45 F53 1.313(6) .
C45 F54 1.322(7) .
C45 F54' 1.324(7) .
C45 F52' 1.344(7) .
C46 F55 1.312(7) .
C46 F56 1.324(7) .
C46 F57 1.337(7) .
C46 C47 1.531(8) .
C47 O19 1.190(9) .
C47 C48 1.321(14) .
C48 C49 1.434(16) .
C49 O20 1.376(13) .
C49 C50 1.519(8) .
C50 F59 1.330(8) .
C50 F60 1.333(8) .
C50 F58 1.338(8) .
C51 O21 1.288(9) .
C51 N4 1.309(9) .
C51 N1 1.345(8) .
C52 N2 1.319(9) .
C52 N3 1.339(8) .
C52 C99 1.444(10) 1_536
C53 C54 1.522(11) .
C54 C55 1.506(13) .
C54 N1 1.517(9) .
C56 C57 1.646(15) .
C57 C58 1.390(13) .
C57 N4 1.513(10) .
C59 C60 1.595(12) .
C60 C61 1.454(10) .
C60 N7 1.481(8) .
C62 O22 1.244(9) .
C62 N7 1.292(8) .
C62 N5 1.380(8) .
C63 C64 1.583(14) .
C64 C65 1.460(11) .
C64 N5 1.468(10) .
C66 N6 1.294(8) .
C66 N8 1.316(7) .
C66 C68 1.492(8) .
C67 N9 1.367(7) .
C67 C68 1.378(8) .
C68 C69 1.364(8) .
C69 C70 1.426(9) .
C70 C71 1.311(9) .
C71 N9 1.343(7) .
C72 N10 1.330(7) .
C72 C73 1.384(8) .
C73 C74 1.376(9) .
C74 C75 1.369(8) .
C75 C76 1.383(7) .
C75 C77 1.476(8) .
C76 N10 1.348(7) .
C77 N14 1.324(7) .
C77 N11 1.327(7) .
C78 C79 1.494(10) .
C79 N13 1.479(8) .
C79 C80 1.526(11) .
C81 C82 1.465(10) .
C82 C83 1.477(10) .
C82 N12 1.479(7) .
C84 O23 1.242(8) .
C84 N13 1.375(8) .
C84 N12 1.381(7) .
C85 O24 1.224(8) .
C85 N18 1.343(7) .
C85 N15 1.392(8) .
C86 C87 1.463(11) .
C87 N18 1.493(8) .
C87 C88 1.516(12) .
C89 C90 1.392(14) .
C90 N15 1.428(8) .
C90 C91 1.556(16) .
C92 N17 1.313(8) .
C92 N16 1.323(7) .
C92 C94 1.478(9) .
C93 N19 1.347(8) .
C93 C94 1.380(8) .
C94 C95 1.376(8) .
C95 C96 1.369(10) .
C96 C97 1.391(10) .
C97 N19 1.326(7) .
C98 N20 1.310(8) .
C98 C99 1.402(9) .
C99 C100 1.397(9) .
C99 C52 1.444(10) 1_574
C100 C101 1.369(11) .
C101 C102 1.352(10) .
C102 N20 1.346(7) .
C103 C104 1.36(3) .
C104 C105 1.61(3) .
C105 C106 1.38(2) .
C106 C107 1.523(9) .
C107 C108 1.529(10) .
C108 C109 1.532(9) .
Cu1 N10 2.004(5) .
Cu1 N9 2.015(4) .
Cu1 O11 2.101(4) .
Cu1 O13 2.103(5) .
Cu1 O12 2.104(5) .
Cu1 O14 2.115(4) .
Cu2 O2 1.993(4) .
Cu2 O3 2.002(4) .
Cu2 N20 2.008(5) .
Cu2 N19 2.008(5) .
Cu2 O4 2.220(4) .
Cu2 O1 2.227(4) .
Gd1 O22 2.317(5) .
Gd1 O19 2.333(5) .
Gd1 O21 2.338(5) .
Gd1 O17 2.355(4) .
Gd1 O18 2.364(4) .
Gd1 O15 2.374(3) .
Gd1 O20 2.391(5) .
Gd1 O16 2.404(5) .
Gd2 O5 2.321(5) .
Gd2 O6 2.326(5) .
Gd2 O23 2.338(4) .
Gd2 O9 2.351(4) .
Gd2 O24 2.361(5) .
Gd2 O8 2.363(4) .
Gd2 O7 2.384(4) .
Gd2 O10 2.411(5) .
N1 N2 1.388(8) .
N3 N4 1.399(9) .
N5 N6 1.366(9) .
N7 N8 1.381(7) .
N11 N12 1.389(6) .
N13 N14 1.360(7) .
N15 N16 1.372(8) .
N17 N18 1.403(7) .

loop_
_geom_torsion_atom_site_label_1
_geom_torsion_atom_site_label_2
_geom_torsion_atom_site_label_3
_geom_torsion_atom_site_label_4
_geom_torsion
_geom_torsion_site_symmetry_1
_geom_torsion_site_symmetry_4
F3 C1 C2 O1 175.6(6) . .
F2 C1 C2 O1 49.9(9) . .
F1 C1 C2 O1 -63.9(7) . .
F3 C1 C2 C3 -4.4(9) . .
F2 C1 C2 C3 -130.1(7) . .
F1 C1 C2 C3 116.0(7) . .
O1 C2 C3 C4 2.8(10) . .
C1 C2 C3 C4 -177.2(6) . .
C2 C3 C4 O2 -2.6(11) . .
C2 C3 C4 C5 178.3(5) . .
O2 C4 C5 F4 52.6(7) . .
C3 C4 C5 F4 -128.2(6) . .
O2 C4 C5 F5 -69.1(7) . .
C3 C4 C5 F5 110.1(7) . .
O2 C4 C5 F6 171.9(5) . .
C3 C4 C5 F6 -8.9(8) . .
F8 C6 C7 O3 -51.1(8) . .
F7 C6 C7 O3 -170.7(6) . .
F9 C6 C7 O3 68.4(8) . .
F8 C6 C7 C8 129.7(7) . .
F7 C6 C7 C8 10.0(10) . .
F9 C6 C7 C8 -110.8(8) . .
O3 C7 C8 C9 1.9(12) . .
C6 C7 C8 C9 -179.0(6) . .
C7 C8 C9 O4 1.9(11) . .
C7 C8 C9 C10 -178.8(7) . .
O4 C9 C10 F11 -66.1(9) . .
C8 C9 C10 F11 114.5(7) . .
O4 C9 C10 F10 168.1(6) . .
C8 C9 C10 F10 -11.4(10) . .
O4 C9 C10 F12 52.1(7) . .
C8 C9 C10 F12 -127.3(6) . .
F14 C11 C12 O6 -70.2(11) . .
F13 C11 C12 O6 172.4(8) . .
F15 C11 C12 O6 42.3(11) . .
F14 C11 C12 C13 107.8(12) . .
F13 C11 C12 C13 -9.6(13) . .
F15 C11 C12 C13 -139.7(10) . .
O6 C12 C13 C14 5.2(16) . .
C11 C12 C13 C14 -172.6(9) . .
C12 C13 C14 O5 -5.8(18) . .
C12 C13 C14 C15 177.4(9) . .
O5 C14 C15 F17 67.2(10) . .
C13 C14 C15 F17 -115.6(10) . .
O5 C14 C15 F18 -53.6(11) . .
C13 C14 C15 F18 123.6(9) . .
O5 C14 C15 F16 -172.9(8) . .
C13 C14 C15 F16 4.3(12) . .
F20 C16 C17 O7 167.9(7) . .
F21 C16 C17 O7 43.3(9) . .
F19 C16 C17 O7 -71.2(8) . .
F20 C16 C17 C18 -12.1(10) . .
F21 C16 C17 C18 -136.6(7) . .
F19 C16 C17 C18 108.8(7) . .
O7 C17 C18 C19 1.3(12) . .
C16 C17 C18 C19 -178.8(7) . .
C17 C18 C19 O8 -1.1(12) . .
C17 C18 C19 C20 178.6(7) . .
O8 C19 C20 F23 -49.8(11) . .
C18 C19 C20 F23 130.4(9) . .
O8 C19 C20 F24 -167.0(7) . .
C18 C19 C20 F24 13.2(12) . .
O8 C19 C20 F22 72.5(9) . .
C18 C19 C20 F22 -107.2(9) . .
F25 C21 C22 O9 44.2(11) . .
F27 C21 C22 O9 -74.1(10) . .
F26 C21 C22 O9 159.9(8) . .
F25 C21 C22 C23 -134.8(9) . .
F27 C21 C22 C23 106.9(9) . .
F26 C21 C22 C23 -19.2(12) . .
O9 C22 C23 C24 -1.0(13) . .
C21 C22 C23 C24 177.8(8) . .
C22 C23 C24 O10 -0.9(14) . .
C22 C23 C24 C25 176.4(8) . .
O10 C24 C25 F29 -21.5(12) . .
C23 C24 C25 F29 160.8(9) . .
O10 C24 C25 F30 109.3(9) . .
C23 C24 C25 F30 -68.3(11) . .
O10 C24 C25 F28 -134.5(8) . .
C23 C24 C25 F28 47.9(11) . .
F31 C26 C27 O11 -171.1(7) . .
F33 C26 C27 O11 60.1(9) . .
F32 C26 C27 O11 -55.4(9) . .
F31 C26 C27 C28 9.3(11) . .
F33 C26 C27 C28 -119.6(8) . .
F32 C26 C27 C28 125.0(8) . .
O11 C27 C28 C29 -2.8(12) . .
C26 C27 C28 C29 176.8(7) . .
C27 C28 C29 O12 -0.6(12) . .
C27 C28 C29 C30 173.2(7) . .
O12 C29 C30 F36 -47.6(10) . .
C28 C29 C30 F36 137.7(8) . .
O12 C29 C30 F34 75.4(8) . .
C28 C29 C30 F34 -99.3(9) . .
O12 C29 C30 F35 -169.3(6) . .
C28 C29 C30 F35 16.0(11) . .
F37 C31 C32 O14 52.8(9) . .
F38 C31 C32 O14 176.3(6) . .
F39 C31 C32 O14 -67.2(7) . .
F37 C31 C32 C33 -126.9(8) . .
F38 C31 C32 C33 -3.4(10) . .
F39 C31 C32 C33 113.2(8) . .
O14 C32 C33 C34 9.7(11) . .
C31 C32 C33 C34 -170.7(6) . .
C32 C33 C34 O13 -1.0(12) . .
C32 C33 C34 C35 179.4(7) . .
O13 C34 C35 F42 171.8(9) . .
C33 C34 C35 F42 -8.5(12) . .
O13 C34 C35 F40 -48.9(11) . .
C33 C34 C35 F40 130.9(9) . .
O13 C34 C35 F41 59.4(9) . .
C33 C34 C35 F41 -120.9(8) . .
F45 C36 C37 O16 54.5(12) . .
F44 C36 C37 O16 -80.0(11) . .
F43 C36 C37 O16 163.5(9) . .
F45 C36 C37 C38 -129.5(11) . .
F44 C36 C37 C38 95.9(12) . .
F43 C36 C37 C38 -20.5(14) . .
O16 C37 C38 C39 0.2(15) . .
C36 C37 C38 C39 -174.9(8) . .
C37 C38 C39 O15 4.6(13) . .
C37 C38 C39 C40 179.1(8) . .
O15 C39 C40 F47 -177.3(7) . .
C38 C39 C40 F47 7.5(11) . .
O15 C39 C40 F48 -57.0(9) . .
C38 C39 C40 F48 127.8(8) . .
O15 C39 C40 F46 56.4(9) . .
C38 C39 C40 F46 -118.9(8) . .
F51 C41 C42 O18 80.1(8) . .
F50 C41 C42 O18 -156.5(7) . .
F49 C41 C42 O18 -36.6(9) . .
F51 C41 C42 C43 -97.3(9) . .
F50 C41 C42 C43 26.1(10) . .
F49 C41 C42 C43 146.0(7) . .
O18 C42 C43 C44 0.3(13) . .
C41 C42 C43 C44 177.2(7) . .
C42 C43 C44 O17 1.0(13) . .
C42 C43 C44 C45 -179.0(7) . .
O17 C44 C45 F52 92.7(8) . .
C43 C44 C45 F52 -87.3(8) . .
O17 C44 C45 F53' -89.6(8) . .
C43 C44 C45 F53' 90.4(9) . .
O17 C44 C45 F53 -147.8(7) . .
C43 C44 C45 F53 32.2(9) . .
O17 C44 C45 F54 -27.2(9) . .
C43 C44 C45 F54 152.8(8) . .
O17 C44 C45 F54' 33.7(10) . .
C43 C44 C45 F54' -146.3(8) . .
O17 C44 C45 F52' 152.8(7) . .
C43 C44 C45 F52' -27.2(9) . .
F55 C46 C47 O19 -174.8(6) . .
F56 C46 C47 O19 -50.2(8) . .
F57 C46 C47 O19 65.7(8) . .
F55 C46 C47 C48 9.4(10) . .
F56 C46 C47 C48 134.0(8) . .
F57 C46 C47 C48 -110.1(8) . .
O19 C47 C48 C49 0.9(16) . .
C46 C47 C48 C49 175.9(8) . .
C47 C48 C49 O20 1.6(17) . .
C47 C48 C49 C50 -175.6(9) . .
O20 C49 C50 F59 -171.6(6) . .
C48 C49 C50 F59 6.1(14) . .
O20 C49 C50 F60 -51.3(10) . .
C48 C49 C50 F60 126.4(12) . .
O20 C49 C50 F58 75.9(9) . .
C48 C49 C50 F58 -106.4(12) . .
N9 C67 C68 C69 -1.3(10) . .
N9 C67 C68 C66 -179.8(5) . .
N6 C66 C68 C69 -179.5(6) . .
N8 C66 C68 C69 -0.8(9) . .
N6 C66 C68 C67 -1.1(9) . .
N8 C66 C68 C67 177.7(6) . .
C67 C68 C69 C70 1.2(10) . .
C66 C68 C69 C70 179.6(6) . .
C68 C69 C70 C71 -0.5(10) . .
C69 C70 C71 N9 -0.2(11) . .
N10 C72 C73 C74 3.0(10) . .
C72 C73 C74 C75 -3.2(9) . .
C73 C74 C75 C76 2.2(9) . .
C73 C74 C75 C77 -179.0(6) . .
C74 C75 C76 N10 -1.0(8) . .
C77 C75 C76 N10 -179.8(5) . .
C74 C75 C77 N14 175.8(6) . .
C76 C75 C77 N14 -5.5(8) . .
C74 C75 C77 N11 -5.3(8) . .
C76 C75 C77 N11 173.4(5) . .
N19 C93 C94 C95 -1.6(9) . .
N19 C93 C94 C92 -177.8(5) . .
N17 C92 C94 C95 5.9(9) . .
N16 C92 C94 C95 -172.2(6) . .
N17 C92 C94 C93 -178.0(6) . .
N16 C92 C94 C93 3.9(8) . .
C93 C94 C95 C96 1.0(10) . .
C92 C94 C95 C96 177.0(6) . .
C94 C95 C96 C97 -1.3(11) . .
C95 C96 C97 N19 2.4(11) . .
N20 C98 C99 C100 1.5(10) . .
N20 C98 C99 C52 179.3(6) . 1_574
C98 C99 C100 C101 -2.1(10) . .
C52 C99 C100 C101 -179.8(7) 1_574 .
C99 C100 C101 C102 2.1(12) . .
C100 C101 C102 N20 -1.2(12) . .
C103 C104 C105 C106 179.6(17) . .
C104 C105 C106 C107 164.4(16) . .
C105 C106 C107 C108 179.1(13) . .
C106 C107 C108 C109 173.7(15) . .
O21 C51 N1 N2 -177.8(6) . .
N4 C51 N1 N2 -2.5(10) . .
O21 C51 N1 C54 1.0(10) . .
N4 C51 N1 C54 176.3(6) . .
C55 C54 N1 C51 -117.3(8) . .
C53 C54 N1 C51 117.8(8) . .
C55 C54 N1 N2 61.6(9) . .
C53 C54 N1 N2 -63.4(8) . .
N3 C52 N2 N1 -0.7(10) . .
C99 C52 N2 N1 177.2(6) 1_536 .
C51 N1 N2 C52 1.8(9) . .
C54 N1 N2 C52 -177.0(6) . .
N2 C52 N3 N4 0.2(11) . .
C99 C52 N3 N4 -177.6(6) 1_536 .
O21 C51 N4 N3 177.4(7) . .
N1 C51 N4 N3 2.1(11) . .
O21 C51 N4 C57 -6.7(12) . .
N1 C51 N4 C57 178.0(7) . .
C52 N3 N4 C51 -1.0(11) . .
C52 N3 N4 C57 -177.4(7) . .
C58 C57 N4 C51 124.1(10) . .
C56 C57 N4 C51 -114.7(9) . .
C58 C57 N4 N3 -59.6(11) . .
C56 C57 N4 N3 61.7(8) . .
O22 C62 N5 N6 -177.7(7) . .
N7 C62 N5 N6 9.7(11) . .
O22 C62 N5 C64 1.5(12) . .
N7 C62 N5 C64 -171.1(7) . .
C65 C64 N5 N6 59.3(10) . .
C63 C64 N5 N6 -64.2(9) . .
C65 C64 N5 C62 -120.0(9) . .
C63 C64 N5 C62 116.6(9) . .
N8 C66 N6 N5 3.6(11) . .
C68 C66 N6 N5 -177.8(6) . .
C62 N5 N6 C66 -8.5(10) . .
C64 N5 N6 C66 172.2(7) . .
O22 C62 N7 N8 -177.9(7) . .
N5 C62 N7 N8 -5.8(11) . .
O22 C62 N7 C60 6.3(11) . .
N5 C62 N7 C60 178.5(6) . .
C61 C60 N7 C62 -146.6(8) . .
C59 C60 N7 C62 96.1(8) . .
C61 C60 N7 N8 37.3(9) . .
C59 C60 N7 N8 -79.9(7) . .
N6 C66 N8 N7 0.4(10) . .
C68 C66 N8 N7 -178.2(5) . .
C62 N7 N8 C66 0.8(9) . .
C60 N7 N8 C66 176.8(5) . .
C70 C71 N9 C67 0.1(10) . .
C70 C71 N9 Cu1 179.5(6) . .
C68 C67 N9 C71 0.6(8) . .
C68 C67 N9 Cu1 -178.8(4) . .
C73 C72 N10 C76 -1.8(9) . .
C73 C72 N10 Cu1 174.0(5) . .
C75 C76 N10 C72 0.8(8) . .
C75 C76 N10 Cu1 -175.2(4) . .
N14 C77 N11 N12 -3.0(8) . .
C75 C77 N11 N12 178.3(5) . .
O23 C84 N12 N11 173.2(6) . .
N13 C84 N12 N11 -1.9(9) . .
O23 C84 N12 C82 -1.5(9) . .
N13 C84 N12 C82 -176.7(5) . .
C77 N11 N12 C84 4.5(8) . .
C77 N11 N12 C82 179.4(5) . .
C81 C82 N12 C84 -143.1(6) . .
C83 C82 N12 C84 91.8(7) . .
C81 C82 N12 N11 41.8(7) . .
C83 C82 N12 N11 -83.3(7) . .
O23 C84 N13 N14 -177.6(6) . .
N12 C84 N13 N14 -2.5(9) . .
O23 C84 N13 C79 2.6(10) . .
N12 C84 N13 C79 177.6(6) . .
C78 C79 N13 N14 -58.0(8) . .
C80 C79 N13 N14 66.3(8) . .
C78 C79 N13 C84 121.9(7) . .
C80 C79 N13 C84 -113.8(7) . .
N11 C77 N14 N13 -1.0(9) . .
C75 C77 N14 N13 177.7(5) . .
C84 N13 N14 C77 4.0(9) . .
C79 N13 N14 C77 -176.1(6) . .
O24 C85 N15 N16 -177.6(6) . .
N18 C85 N15 N16 4.9(9) . .
O24 C85 N15 C90 -4.0(10) . .
N18 C85 N15 C90 178.5(6) . .
C89 C90 N15 N16 -49.7(10) . .
C91 C90 N15 N16 74.9(10) . .
C89 C90 N15 C85 136.2(9) . .
C91 C90 N15 C85 -99.2(9) . .
N17 C92 N16 N15 -0.2(9) . .
C94 C92 N16 N15 177.7(5) . .
C85 N15 N16 C92 -2.7(9) . .
C90 N15 N16 C92 -176.6(6) . .
N16 C92 N17 N18 0.6(9) . .
C94 C92 N17 N18 -177.3(5) . .
O24 C85 N18 N17 178.0(6) . .
N15 C85 N18 N17 -4.5(8) . .
O24 C85 N18 C87 -0.1(10) . .
N15 C85 N18 C87 177.4(6) . .
C92 N17 N18 C85 2.0(8) . .
C92 N17 N18 C87 -179.8(5) . .
C86 C87 N18 C85 -126.7(7) . .
C88 C87 N18 C85 110.0(7) . .
C86 C87 N18 N17 54.9(8) . .
C88 C87 N18 N17 -68.3(7) . .
C96 C97 N19 C93 -2.9(9) . .
C96 C97 N19 Cu2 -177.6(5) . .
C94 C93 N19 C97 2.5(9) . .
C94 C93 N19 Cu2 177.4(5) . .
C99 C98 N20 C102 -0.6(10) . .
C99 C98 N20 Cu2 -175.8(5) . .
C101 C102 N20 C98 0.4(10) . .
C101 C102 N20 Cu2 175.7(6) . .
C3 C2 O1 Cu2 -13.7(8) . .
C1 C2 O1 Cu2 166.3(4) . .
C3 C4 O2 Cu2 15.1(9) . .
C5 C4 O2 Cu2 -165.7(4) . .
C8 C7 O3 Cu2 -7.4(10) . .
C6 C7 O3 Cu2 173.5(4) . .
C8 C9 O4 Cu2 0.3(9) . .
C10 C9 O4 Cu2 -179.0(4) . .
C13 C14 O5 Gd2 7.1(15) . .
C15 C14 O5 Gd2 -175.8(4) . .
C13 C12 O6 Gd2 -6.7(13) . .
C11 C12 O6 Gd2 171.4(5) . .
C18 C17 O7 Gd2 -2.5(11) . .
C16 C17 O7 Gd2 177.5(4) . .
C18 C19 O8 Gd2 2.2(12) . .
C20 C19 O8 Gd2 -177.5(5) . .
C23 C22 O9 Gd2 -7.1(12) . .
C21 C22 O9 Gd2 174.0(5) . .
C23 C24 O10 Gd2 10.8(14) . .
C25 C24 O10 Gd2 -166.6(6) . .
C28 C27 O11 Cu1 0.5(10) . .
C26 C27 O11 Cu1 -179.1(4) . .
C28 C29 O12 Cu1 5.3(9) . .
C30 C29 O12 Cu1 -168.8(5) . .
C33 C34 O13 Cu1 -18.1(10) . .
C35 C34 O13 Cu1 161.6(5) . .
C33 C32 O14 Cu1 3.1(9) . .
C31 C32 O14 Cu1 -176.5(4) . .
C38 C39 O15 Gd1 -2.6(11) . .
C40 C39 O15 Gd1 -177.3(5) . .
C38 C37 O16 Gd1 -6.7(15) . .
C36 C37 O16 Gd1 168.8(6) . .
C43 C44 O17 Gd1 -3.6(14) . .
C45 C44 O17 Gd1 176.4(4) . .
C43 C42 O18 Gd1 0.7(12) . .
C41 C42 O18 Gd1 -176.4(5) . .
C48 C47 O19 Gd1 -2.3(14) . .
C46 C47 O19 Gd1 -177.2(4) . .
C48 C49 O20 Gd1 -2.7(15) . .
C50 C49 O20 Gd1 175.2(4) . .
N4 C51 O21 Gd1 86.3(9) . .
N1 C51 O21 Gd1 -98.6(9) . .
N13 C84 O23 Gd2 -72.0(15) . .
N12 C84 O23 Gd2 113.2(11) . .
N18 C85 O24 Gd2 112.7(8) . .
N15 C85 O24 Gd2 -64.6(10) . .
